data_4305681
loop_
_publ_author_name
'Philip W. Miller'
'Mark Nieuwenhuyzen'
'Jonathan P. H. Charmant'
'Stuart L. James'

_publ_section_title
;
The Cyclic "Silver-Diphos" Motif [Ag2(\m-diphosphine)2]2+ as a Synthon
for Building up Larger Structures
;
_journal_name_full 'Inorganic Chemistry'
_journal_page_first 8367
_journal_page_last 8379
_journal_paper_doi 10.1021/ic800664f
_journal_volume 47
_journal_year 2008
_chemical_formula_sum 'C122 H95.75 O0.75 P8 Sn'
_chemical_formula_weight 1940.19
_chemical_name_systematic
; 
 ? 
;
_space_group_IT_number 2
_symmetry_cell_setting triclinic
_symmetry_space_group_name_Hall '-P 1'
_symmetry_space_group_name_H-M 'P -1'
_atom_sites_solution_hydrogens geom
_atom_sites_solution_primary direct
_atom_sites_solution_secondary difmap
_audit_creation_method SHELXL-97
_cell_angle_alpha 111.612(3)
_cell_angle_beta 90.887(4)
_cell_angle_gamma 101.688(3)
_cell_formula_units_Z 4
_cell_length_a 16.871(3)
_cell_length_b 22.880(4)
_cell_length_c 28.654(5)
_cell_measurement_reflns_used 997
_cell_measurement_temperature 293(2)
_cell_measurement_theta_max 24.21
_cell_measurement_theta_min 2.61
_cell_volume 10020(3)
_computing_cell_refinement 'Bruker SMART'
_computing_data_collection 'Bruker SMART'
_computing_data_reduction 'Bruker SAINT'
_computing_molecular_graphics 'Bruker SHELXTL'
_computing_publication_material 'Bruker SHELXTL'
_computing_structure_refinement 'SHELXL-97 (Sheldrick, 1997)'
_computing_structure_solution 'SHELXS-97 (Sheldrick, 1990)'
_diffrn_ambient_temperature 293(2)
_diffrn_measured_fraction_theta_full 0.856
_diffrn_measured_fraction_theta_max 0.856
_diffrn_measurement_device_type 'CCD area detector'
_diffrn_measurement_method 'phi and omega scans'
_diffrn_radiation_monochromator graphite
_diffrn_radiation_source 'fine-focus sealed tube'
_diffrn_radiation_type MoK\a
_diffrn_radiation_wavelength 0.71073
_diffrn_reflns_av_R_equivalents 0.0620
_diffrn_reflns_av_sigmaI/netI 0.1146
_diffrn_reflns_limit_h_max 21
_diffrn_reflns_limit_h_min -21
_diffrn_reflns_limit_k_max 30
_diffrn_reflns_limit_k_min -29
_diffrn_reflns_limit_l_max 38
_diffrn_reflns_limit_l_min -37
_diffrn_reflns_number 114597
_diffrn_reflns_theta_full 28.70
_diffrn_reflns_theta_max 28.70
_diffrn_reflns_theta_min 0.98
_exptl_absorpt_coefficient_mu 0.434
_exptl_absorpt_correction_T_max 1.000
_exptl_absorpt_correction_T_min 0.908
_exptl_absorpt_correction_type empirical
_exptl_absorpt_process_details SADABS
_exptl_crystal_colour colourless
_exptl_crystal_density_diffrn 1.286
_exptl_crystal_density_meas ?
_exptl_crystal_density_method .
_exptl_crystal_description block
_exptl_crystal_F_000 4015
_exptl_crystal_size_max 0.38
_exptl_crystal_size_mid 0.34
_exptl_crystal_size_min 0.29
_refine_diff_density_max 1.385
_refine_diff_density_min -1.244
_refine_diff_density_rms 0.093
_refine_ls_extinction_method none
_refine_ls_goodness_of_fit_ref 0.938
_refine_ls_hydrogen_treatment geom
_refine_ls_matrix_type full
_refine_ls_number_parameters 2389
_refine_ls_number_reflns 44347
_refine_ls_number_restraints 9
_refine_ls_restrained_S_all 0.939
_refine_ls_R_factor_all 0.1206
_refine_ls_R_factor_gt 0.0561
_refine_ls_shift/su_max 0.001
_refine_ls_shift/su_mean 0.000
_refine_ls_structure_factor_coef Fsqd
_refine_ls_weighting_details 'calc w=1/[\s^2^(Fo^2^)+(0.0743P)^2^+0.0000P] where P=(Fo^2^+2Fc^2^)/3'
_refine_ls_weighting_scheme calc
_refine_ls_wR_factor_gt 0.1277
_refine_ls_wR_factor_ref 0.1572
_reflns_number_gt 24156
_reflns_number_total 44347
_reflns_threshold_expression >2sigma(I)
_cod_data_source_file ic800664f-file002_3.cif
_cod_data_source_block ophosm
_cod_depositor_comments
;
The following automatic conversions were performed:
'_symmetry_cell_setting' value 'Triclinic' changed to 'triclinic'
according to '/home/saulius/struct/CIF-dictionaries/cif_core.dic'
dictionary named 'cif_core.dic' version 2.4.1 from 2010-06-29.

Automatic conversion script
Id: cif_fix_enum 1527 2010-12-29 10:47:43Z saulius 
;
_cod_original_cell_volume 10021(3)
_cod_database_code 4305681

loop_
_symmetry_equiv_pos_as_xyz
'x, y, z'
'-x, -y, -z'

loop_
_atom_site_label
_atom_site_type_symbol
_atom_site_fract_x
_atom_site_fract_y
_atom_site_fract_z
_atom_site_U_iso_or_equiv
_atom_site_adp_type
_atom_site_occupancy
_atom_site_symmetry_multiplicity
_atom_site_calc_flag
_atom_site_refinement_flags
_atom_site_disorder_assembly
_atom_site_disorder_group
Sn1 Sn 0.413164(16) 0.195514(13) 0.422755(10) 0.02205(7) Uani 1 1 d . . .
C1A C 0.3595(2) 0.09731(19) 0.37567(16) 0.0270(10) Uani 1 1 d . . .
C2A C 0.2817(2) 0.0711(2) 0.38509(16) 0.0325(10) Uani 1 1 d . . .
H2AA H 0.2580 0.0950 0.4127 0.039 Uiso 1 1 calc R . .
C3A C 0.2391(3) 0.0091(2) 0.35332(17) 0.0365(11) Uani 1 1 d . . .
C4A C 0.2740(3) -0.0257(2) 0.31208(17) 0.0365(11) Uani 1 1 d . . .
H4AA H 0.2452 -0.0662 0.2905 0.044 Uiso 1 1 calc R . .
C5A C 0.3520(3) -0.0014(2) 0.30196(16) 0.0317(10) Uani 1 1 d . . .
C6A C 0.3942(2) 0.06034(19) 0.33429(16) 0.0286(10) Uani 1 1 d . . .
H6AA H 0.4461 0.0769 0.3280 0.034 Uiso 1 1 calc R . .
P1A P 0.13950(8) -0.03079(7) 0.36439(5) 0.0490(4) Uani 1 1 d . . .
C7A C 0.1686(3) -0.0626(2) 0.4107(2) 0.0481(14) Uani 1 1 d . . .
C8A C 0.1185(4) -0.1170(3) 0.4139(3) 0.078(2) Uani 1 1 d . . .
H8AA H 0.0696 -0.1356 0.3935 0.093 Uiso 1 1 calc R . .
C9A C 0.1395(5) -0.1441(3) 0.4467(3) 0.082(2) Uani 1 1 d . . .
H9AA H 0.1045 -0.1805 0.4479 0.099 Uiso 1 1 calc R . .
C10A C 0.2076(5) -0.1198(3) 0.4761(3) 0.080(2) Uani 1 1 d . . .
H10A H 0.2212 -0.1392 0.4975 0.096 Uiso 1 1 calc R . .
C11A C 0.2585(4) -0.0660(4) 0.4754(3) 0.099(3) Uani 1 1 d . . .
H11A H 0.3059 -0.0475 0.4973 0.118 Uiso 1 1 calc R . .
C12A C 0.2393(4) -0.0387(3) 0.4420(3) 0.095(3) Uani 1 1 d . . .
H12A H 0.2758 -0.0029 0.4409 0.114 Uiso 1 1 calc R . .
C13A C 0.1022(3) 0.0405(3) 0.40236(19) 0.0472(13) Uani 1 1 d . . .
C14A C 0.1052(4) 0.0648(3) 0.4545(2) 0.0749(19) Uani 1 1 d . . .
H14A H 0.1258 0.0438 0.4726 0.090 Uiso 1 1 calc R . .
C15A C 0.0776(5) 0.1201(3) 0.4798(3) 0.091(2) Uani 1 1 d . . .
H15A H 0.0793 0.1354 0.5148 0.109 Uiso 1 1 calc R . .
C16A C 0.0476(4) 0.1531(3) 0.4542(3) 0.0748(19) Uani 1 1 d . . .
H16A H 0.0296 0.1904 0.4716 0.090 Uiso 1 1 calc R . .
C17A C 0.0452(3) 0.1301(3) 0.4038(2) 0.0576(15) Uani 1 1 d . . .
H17A H 0.0235 0.1505 0.3856 0.069 Uiso 1 1 calc R . .
C18A C 0.0751(3) 0.0754(3) 0.3786(2) 0.0512(14) Uani 1 1 d . . .
H18A H 0.0767 0.0622 0.3439 0.061 Uiso 1 1 calc R . .
P2A P 0.38720(7) -0.04796(6) 0.24210(4) 0.0334(3) Uani 1 1 d . . .
C19A C 0.3656(3) -0.1294(2) 0.24242(17) 0.0344(11) Uani 1 1 d . . .
C20A C 0.3594(3) -0.1452(2) 0.28470(19) 0.0436(12) Uani 1 1 d . . .
H20A H 0.3690 -0.1124 0.3166 0.052 Uiso 1 1 calc R . .
C21A C 0.3393(3) -0.2087(3) 0.2805(2) 0.0547(15) Uani 1 1 d . . .
H21A H 0.3340 -0.2181 0.3094 0.066 Uiso 1 1 calc R . .
C22A C 0.3272(3) -0.2580(3) 0.2338(3) 0.0590(16) Uani 1 1 d . . .
H22A H 0.3142 -0.3007 0.2312 0.071 Uiso 1 1 calc R . .
C23A C 0.3342(3) -0.2444(2) 0.1915(2) 0.0562(15) Uani 1 1 d . . .
H23A H 0.3268 -0.2778 0.1599 0.067 Uiso 1 1 calc R . .
C24A C 0.3524(3) -0.1806(2) 0.19519(19) 0.0415(12) Uani 1 1 d . . .
H24A H 0.3558 -0.1718 0.1660 0.050 Uiso 1 1 calc R . .
C25A C 0.4984(3) -0.0219(2) 0.25438(16) 0.0346(11) Uani 1 1 d . . .
C26A C 0.5367(3) 0.0300(2) 0.24239(18) 0.0422(12) Uani 1 1 d . . .
H26A H 0.5053 0.0518 0.2307 0.051 Uiso 1 1 calc R . .
C27A C 0.6209(3) 0.0496(3) 0.2476(2) 0.0586(16) Uani 1 1 d . . .
H27A H 0.6458 0.0847 0.2400 0.070 Uiso 1 1 calc R . .
C28A C 0.6677(3) 0.0164(3) 0.2643(2) 0.0570(16) Uani 1 1 d . . .
H28A H 0.7241 0.0290 0.2679 0.068 Uiso 1 1 calc R . .
C29A C 0.6302(3) -0.0350(3) 0.2756(2) 0.0552(15) Uani 1 1 d . . .
H29A H 0.6616 -0.0579 0.2859 0.066 Uiso 1 1 calc R . .
C30A C 0.5465(3) -0.0534(2) 0.27177(18) 0.0439(12) Uani 1 1 d . . .
H30A H 0.5222 -0.0873 0.2810 0.053 Uiso 1 1 calc R . .
C31A C 0.3577(2) 0.25455(18) 0.39476(14) 0.0225(9) Uani 1 1 d . . .
C32A C 0.4033(2) 0.30938(18) 0.38951(14) 0.0239(9) Uani 1 1 d . . .
H32A H 0.4595 0.3198 0.3969 0.029 Uiso 1 1 calc R . .
C33A C 0.3664(2) 0.34902(19) 0.37333(15) 0.0243(9) Uani 1 1 d . . .
C34A C 0.2822(2) 0.33189(19) 0.36125(14) 0.0246(9) Uani 1 1 d . . .
H34A H 0.2570 0.3576 0.3501 0.030 Uiso 1 1 calc R . .
C35A C 0.2355(2) 0.27700(18) 0.36560(15) 0.0232(9) Uani 1 1 d . . .
C36A C 0.2734(2) 0.23863(19) 0.38210(14) 0.0239(9) Uani 1 1 d . . .
H36A H 0.2423 0.2017 0.3848 0.029 Uiso 1 1 calc R . .
P3A P 0.12428(7) 0.25388(6) 0.35273(4) 0.0295(3) Uani 1 1 d . . .
C37A C 0.1070(3) 0.2974(2) 0.31269(16) 0.0309(10) Uani 1 1 d . . .
C38A C 0.0631(4) 0.3449(3) 0.3251(2) 0.0582(16) Uani 1 1 d . . .
H38A H 0.0438 0.3590 0.3567 0.070 Uiso 1 1 calc R . .
C39A C 0.0476(4) 0.3719(3) 0.2907(2) 0.077(2) Uani 1 1 d . . .
H39A H 0.0176 0.4036 0.2993 0.092 Uiso 1 1 calc R . .
C40A C 0.0763(4) 0.3519(3) 0.2437(2) 0.0653(18) Uani 1 1 d . . .
H40A H 0.0667 0.3707 0.2210 0.078 Uiso 1 1 calc R . .
C41A C 0.1190(3) 0.3044(2) 0.23087(18) 0.0440(12) Uani 1 1 d . . .
H41A H 0.1384 0.2906 0.1993 0.053 Uiso 1 1 calc R . .
C42A C 0.1334(3) 0.2769(2) 0.26494(17) 0.0350(11) Uani 1 1 d . . .
H42A H 0.1615 0.2439 0.2556 0.042 Uiso 1 1 calc R . .
C43A C 0.0931(3) 0.3014(2) 0.41295(17) 0.0342(11) Uani 1 1 d . . .
C44A C 0.1470(3) 0.3419(2) 0.45506(18) 0.0448(13) Uani 1 1 d . . .
H44A H 0.2027 0.3481 0.4523 0.054 Uiso 1 1 calc R . .
C45A C 0.1195(4) 0.3726(3) 0.5004(2) 0.0594(16) Uani 1 1 d . . .
H45A H 0.1569 0.3987 0.5280 0.071 Uiso 1 1 calc R . .
C46A C 0.0381(4) 0.3655(3) 0.5058(2) 0.0671(17) Uani 1 1 d . . .
H46A H 0.0200 0.3870 0.5367 0.081 Uiso 1 1 calc R . .
C47A C -0.0163(4) 0.3262(3) 0.4649(2) 0.0695(18) Uani 1 1 d . . .
H47A H -0.0718 0.3218 0.4678 0.083 Uiso 1 1 calc R . .
C48A C 0.0104(3) 0.2932(3) 0.4197(2) 0.0528(14) Uani 1 1 d . . .
H48A H -0.0274 0.2649 0.3930 0.063 Uiso 1 1 calc R . .
P4A P 0.43080(7) 0.42241(5) 0.37065(4) 0.0300(3) Uani 1 1 d . . .
C49A C 0.3658(3) 0.4386(2) 0.32723(16) 0.0322(10) Uani 1 1 d . . .
C50A C 0.3075(3) 0.4756(2) 0.34131(19) 0.0459(13) Uani 1 1 d . . .
H50A H 0.3005 0.4949 0.3753 0.055 Uiso 1 1 calc R . .
C51A C 0.2594(3) 0.4841(3) 0.3051(2) 0.0560(15) Uani 1 1 d . . .
H51A H 0.2207 0.5089 0.3153 0.067 Uiso 1 1 calc R . .
C52A C 0.2689(3) 0.4563(2) 0.2548(2) 0.0524(14) Uani 1 1 d . . .
H52A H 0.2374 0.4625 0.2309 0.063 Uiso 1 1 calc R . .
C53A C 0.3259(3) 0.4188(2) 0.24017(18) 0.0464(13) Uani 1 1 d . . .
H53A H 0.3320 0.3988 0.2061 0.056 Uiso 1 1 calc R . .
C54A C 0.3739(3) 0.4110(2) 0.27630(17) 0.0384(11) Uani 1 1 d . . .
H54A H 0.4127 0.3864 0.2659 0.046 Uiso 1 1 calc R . .
C55A C 0.4191(2) 0.4823(2) 0.43206(16) 0.0307(10) Uani 1 1 d . . .
C56A C 0.3840(3) 0.4667(2) 0.47084(17) 0.0378(11) Uani 1 1 d . . .
H56A H 0.3625 0.4237 0.4654 0.045 Uiso 1 1 calc R . .
C57A C 0.3806(3) 0.5138(2) 0.51713(18) 0.0479(13) Uani 1 1 d . . .
H57A H 0.3577 0.5022 0.5427 0.058 Uiso 1 1 calc R . .
C58A C 0.4106(3) 0.5774(2) 0.52573(19) 0.0439(13) Uani 1 1 d . . .
H58A H 0.4071 0.6093 0.5567 0.053 Uiso 1 1 calc R . .
C59A C 0.4464(3) 0.5936(2) 0.4877(2) 0.0460(13) Uani 1 1 d . . .
H59A H 0.4671 0.6368 0.4932 0.055 Uiso 1 1 calc R . .
C60A C 0.4516(3) 0.5473(2) 0.44231(18) 0.0400(12) Uani 1 1 d . . .
H60A H 0.4773 0.5592 0.4176 0.048 Uiso 1 1 calc R . .
C61A C 0.5419(2) 0.22271(19) 0.42155(15) 0.0252(9) Uani 1 1 d . . .
C62A C 0.5775(2) 0.22342(19) 0.37799(15) 0.0273(10) Uani 1 1 d . . .
H62A H 0.5443 0.2113 0.3482 0.033 Uiso 1 1 calc R . .
C63A C 0.6612(2) 0.2418(2) 0.37804(15) 0.0273(9) Uani 1 1 d . . .
C64A C 0.7103(2) 0.26061(19) 0.42302(15) 0.0287(10) Uani 1 1 d . . .
H64A H 0.7664 0.2727 0.4233 0.034 Uiso 1 1 calc R . .
C65A C 0.6771(2) 0.26171(19) 0.46743(15) 0.0260(9) Uani 1 1 d . . .
C66A C 0.5927(2) 0.24288(18) 0.46586(15) 0.0247(9) Uani 1 1 d . . .
H66A H 0.5698 0.2439 0.4954 0.030 Uiso 1 1 calc R . .
P5A P 0.70177(7) 0.24742(6) 0.32028(4) 0.0330(3) Uani 1 1 d . . .
C67A C 0.7493(3) 0.3344(2) 0.34563(17) 0.0438(13) Uani 1 1 d . . .
C68A C 0.6997(4) 0.3752(3) 0.3437(2) 0.0682(18) Uani 1 1 d . . .
H68A H 0.6463 0.3579 0.3290 0.082 Uiso 1 1 calc R . .
C69A C 0.7296(7) 0.4419(4) 0.3636(3) 0.107(3) Uani 1 1 d . . .
H69A H 0.6964 0.4694 0.3627 0.129 Uiso 1 1 calc R . .
C70A C 0.8095(7) 0.4665(4) 0.3847(3) 0.115(4) Uani 1 1 d . . .
H70A H 0.8298 0.5109 0.3982 0.138 Uiso 1 1 calc R . .
C71A C 0.8587(5) 0.4270(3) 0.3862(2) 0.090(3) Uani 1 1 d . . .
H71A H 0.9123 0.4444 0.4004 0.108 Uiso 1 1 calc R . .
C72A C 0.8293(4) 0.3613(3) 0.36686(19) 0.0582(15) Uani 1 1 d . . .
H72A H 0.8634 0.3345 0.3680 0.070 Uiso 1 1 calc R . .
C73A C 0.7891(2) 0.2106(2) 0.31402(16) 0.0322(10) Uani 1 1 d . . .
C74A C 0.7979(3) 0.1656(2) 0.33417(18) 0.0406(12) Uani 1 1 d . . .
H74A H 0.7606 0.1564 0.3555 0.049 Uiso 1 1 calc R . .
C75A C 0.8614(3) 0.1339(2) 0.3232(2) 0.0512(14) Uani 1 1 d . . .
H75A H 0.8662 0.1037 0.3371 0.061 Uiso 1 1 calc R . .
C76A C 0.9174(3) 0.1471(3) 0.2918(2) 0.0551(15) Uani 1 1 d . . .
H76A H 0.9602 0.1262 0.2846 0.066 Uiso 1 1 calc R . .
C77A C 0.9095(3) 0.1913(3) 0.27134(19) 0.0541(15) Uani 1 1 d . . .
H77A H 0.9471 0.2002 0.2502 0.065 Uiso 1 1 calc R . .
C78A C 0.8460(3) 0.2229(2) 0.28174(17) 0.0425(12) Uani 1 1 d . . .
H78A H 0.8411 0.2524 0.2672 0.051 Uiso 1 1 calc R . .
P6A P 0.74674(7) 0.28240(6) 0.52376(4) 0.0313(3) Uani 1 1 d . . .
C79A C 0.7978(2) 0.3664(2) 0.53787(16) 0.0324(10) Uani 1 1 d . . .
C80A C 0.8605(3) 0.3940(2) 0.57725(17) 0.0433(12) Uani 1 1 d . . .
H80A H 0.8744 0.3695 0.5944 0.052 Uiso 1 1 calc R . .
C81A C 0.9019(3) 0.4575(3) 0.5909(2) 0.0577(16) Uani 1 1 d . . .
H81A H 0.9427 0.4758 0.6175 0.069 Uiso 1 1 calc R . .
C82A C 0.8827(4) 0.4932(3) 0.5649(2) 0.0647(17) Uani 1 1 d . . .
H82A H 0.9112 0.5356 0.5736 0.078 Uiso 1 1 calc R . .
C83A C 0.8223(3) 0.4671(3) 0.5267(2) 0.0584(15) Uani 1 1 d . . .
H83A H 0.8093 0.4919 0.5095 0.070 Uiso 1 1 calc R . .
C84A C 0.7799(3) 0.4043(2) 0.51297(19) 0.0432(12) Uani 1 1 d . . .
H84A H 0.7386 0.3871 0.4866 0.052 Uiso 1 1 calc R . .
C85A C 0.6753(3) 0.2906(2) 0.57179(16) 0.0329(11) Uani 1 1 d . . .
C86A C 0.6537(3) 0.3474(3) 0.59879(18) 0.0422(12) Uani 1 1 d . . .
H86A H 0.6779 0.3850 0.5943 0.051 Uiso 1 1 calc R . .
C87A C 0.5953(3) 0.3491(3) 0.6331(2) 0.0545(15) Uani 1 1 d . . .
H87A H 0.5813 0.3878 0.6516 0.065 Uiso 1 1 calc R . .
C88A C 0.5586(3) 0.2935(3) 0.6395(2) 0.0599(16) Uani 1 1 d . . .
H88A H 0.5197 0.2944 0.6623 0.072 Uiso 1 1 calc R . .
C89A C 0.5796(3) 0.2366(3) 0.6120(2) 0.0583(16) Uani 1 1 d . . .
H89A H 0.5542 0.1988 0.6158 0.070 Uiso 1 1 calc R . .
C90A C 0.6378(3) 0.2350(2) 0.57898(18) 0.0440(13) Uani 1 1 d . . .
H90A H 0.6523 0.1962 0.5612 0.053 Uiso 1 1 calc R . .
C91A C 0.3801(2) 0.2163(2) 0.49871(15) 0.0271(10) Uani 1 1 d . . .
C92A C 0.3791(2) 0.1738(2) 0.52301(16) 0.0317(10) Uani 1 1 d . . .
H92A H 0.3923 0.1343 0.5061 0.038 Uiso 1 1 calc R . .
C93A C 0.3586(3) 0.1895(2) 0.57267(18) 0.0361(11) Uani 1 1 d . . .
C94A C 0.3397(3) 0.2480(2) 0.59787(17) 0.0372(11) Uani 1 1 d . . .
H94A H 0.3265 0.2585 0.6309 0.045 Uiso 1 1 calc R . .
C95A C 0.3400(3) 0.2925(2) 0.57467(16) 0.0314(10) Uani 1 1 d . . .
C96A C 0.3603(2) 0.27584(19) 0.52516(15) 0.0271(10) Uani 1 1 d . . .
H96A H 0.3607 0.3048 0.5093 0.033 Uiso 1 1 calc R . .
P7A P 0.36407(10) 0.13178(7) 0.60207(6) 0.0521(4) Uani 1 1 d . . .
C97A C 0.2708(4) 0.0888(3) 0.5900(2) 0.073(2) Uani 1 1 d . . .
C98A C 0.1973(4) 0.0987(3) 0.5768(2) 0.077(2) Uani 1 1 d . . .
H98A H 0.1997 0.1351 0.5690 0.092 Uiso 1 1 calc R . .
C99A C 0.1155(5) 0.0593(4) 0.5733(3) 0.108(3) Uani 1 1 d . . .
H99A H 0.0700 0.0707 0.5636 0.129 Uiso 1 1 calc R . .
C100 C 0.1073(6) 0.0061(5) 0.5845(4) 0.113(3) Uani 1 1 d . . .
H10B H 0.0559 -0.0197 0.5820 0.136 Uiso 1 1 calc R . .
C101 C 0.1762(7) -0.0103(4) 0.6001(4) 0.144(4) Uani 1 1 d . . .
H10C H 0.1711 -0.0466 0.6082 0.172 Uiso 1 1 calc R . .
C102 C 0.2531(5) 0.0294(4) 0.6031(3) 0.105(3) Uani 1 1 d . . .
H10D H 0.2975 0.0180 0.6142 0.126 Uiso 1 1 calc R . .
C103 C 0.3672(3) 0.1750(2) 0.66952(19) 0.0454(13) Uani 1 1 d . . .
C104 C 0.2993(3) 0.1901(3) 0.6949(2) 0.0509(14) Uani 1 1 d . . .
H10E H 0.2498 0.1825 0.6766 0.061 Uiso 1 1 calc R . .
C105 C 0.3053(3) 0.2162(3) 0.7469(2) 0.0540(15) Uani 1 1 d . . .
H10F H 0.2594 0.2246 0.7633 0.065 Uiso 1 1 calc R . .
C106 C 0.3791(3) 0.2298(3) 0.7748(2) 0.0572(15) Uani 1 1 d . . .
H10G H 0.3826 0.2473 0.8098 0.069 Uiso 1 1 calc R . .
C107 C 0.4475(3) 0.2176(3) 0.7505(2) 0.0621(16) Uani 1 1 d . . .
H10H H 0.4977 0.2278 0.7689 0.075 Uiso 1 1 calc R . .
C108 C 0.4403(3) 0.1902(3) 0.6989(2) 0.0569(16) Uani 1 1 d . . .
H10I H 0.4864 0.1813 0.6828 0.068 Uiso 1 1 calc R . .
P8A P 0.31305(8) 0.37051(6) 0.60602(5) 0.0401(3) Uani 1 1 d . . .
C109 C 0.3589(3) 0.3957(2) 0.67038(17) 0.0391(12) Uani 1 1 d . . .
C110 C 0.3275(3) 0.3713(2) 0.70573(17) 0.0475(13) Uani 1 1 d . . .
H11B H 0.2783 0.3410 0.6971 0.057 Uiso 1 1 calc R . .
C111 C 0.3672(3) 0.3906(3) 0.75314(19) 0.0602(16) Uani 1 1 d . . .
H11C H 0.3445 0.3739 0.7762 0.072 Uiso 1 1 calc R . .
C112 C 0.4410(4) 0.4349(3) 0.7662(2) 0.0669(18) Uani 1 1 d . . .
H11D H 0.4688 0.4475 0.7979 0.080 Uiso 1 1 calc R . .
C113 C 0.4728(4) 0.4601(3) 0.7325(2) 0.0695(18) Uani 1 1 d . . .
H11E H 0.5223 0.4901 0.7413 0.083 Uiso 1 1 calc R . .
C114 C 0.4321(3) 0.4415(2) 0.6854(2) 0.0526(14) Uani 1 1 d . . .
H11F H 0.4541 0.4600 0.6631 0.063 Uiso 1 1 calc R . .
C115 C 0.2052(3) 0.3467(2) 0.61314(17) 0.0363(11) Uani 1 1 d . . .
C116 C 0.1556(3) 0.2873(3) 0.58321(19) 0.0495(13) Uani 1 1 d . . .
H11G H 0.1780 0.2563 0.5597 0.059 Uiso 1 1 calc R . .
C117 C 0.0724(3) 0.2740(3) 0.5884(2) 0.0615(16) Uani 1 1 d . . .
H11H H 0.0400 0.2341 0.5684 0.074 Uiso 1 1 calc R . .
C118 C 0.0376(3) 0.3196(3) 0.6229(2) 0.0565(15) Uani 1 1 d . . .
H11I H -0.0178 0.3103 0.6261 0.068 Uiso 1 1 calc R . .
C119 C 0.0848(4) 0.3775(3) 0.6519(2) 0.0559(15) Uani 1 1 d . . .
H11J H 0.0617 0.4085 0.6750 0.067 Uiso 1 1 calc R . .
C120 C 0.1677(3) 0.3910(2) 0.64716(19) 0.0496(14) Uani 1 1 d . . .
H12B H 0.1992 0.4312 0.6675 0.060 Uiso 1 1 calc R . .
Sn2 Sn -0.069194(16) -0.303704(13) -0.059112(10) 0.02188(7) Uani 1 1 d . . .
C1B C -0.1286(2) -0.25262(19) -0.09328(14) 0.0223(9) Uani 1 1 d . . .
C2B C -0.0868(2) -0.19734(18) -0.09892(14) 0.0230(9) Uani 1 1 d . . .
H2BA H -0.0307 -0.1849 -0.0913 0.028 Uiso 1 1 calc R . .
C3B C -0.1262(2) -0.15989(19) -0.11566(14) 0.0247(9) Uani 1 1 d . . .
C4B C -0.2104(2) -0.17957(19) -0.12755(15) 0.0265(9) Uani 1 1 d . . .
H4BA H -0.2377 -0.1550 -0.1388 0.032 Uiso 1 1 calc R . .
C5B C -0.2541(2) -0.23527(19) -0.12289(15) 0.0252(9) Uani 1 1 d . . .
C6B C -0.2128(2) -0.27132(19) -0.10575(14) 0.0235(9) Uani 1 1 d . . .
H6BA H -0.2417 -0.3086 -0.1025 0.028 Uiso 1 1 calc R . .
P1B P -0.36538(6) -0.26242(5) -0.13619(4) 0.0264(2) Uani 1 1 d . . .
C7B C -0.4004(2) -0.2144(2) -0.07757(16) 0.0291(10) Uani 1 1 d . . .
C8B C -0.4813(3) -0.2330(2) -0.06994(18) 0.0395(12) Uani 1 1 d . . .
H8BA H -0.5147 -0.2698 -0.0939 0.047 Uiso 1 1 calc R . .
C9B C -0.5126(3) -0.1972(3) -0.0270(2) 0.0531(15) Uani 1 1 d . . .
H9BA H -0.5671 -0.2095 -0.0226 0.064 Uiso 1 1 calc R . .
C10B C -0.4638(3) -0.1436(3) 0.0091(2) 0.0534(15) Uani 1 1 d . . .
H10J H -0.4853 -0.1196 0.0378 0.064 Uiso 1 1 calc R . .
C11B C -0.3831(3) -0.1252(3) 0.00291(19) 0.0516(14) Uani 1 1 d . . .
H11K H -0.3500 -0.0891 0.0276 0.062 Uiso 1 1 calc R . .
C12B C -0.3510(3) -0.1601(2) -0.03974(17) 0.0405(12) Uani 1 1 d . . .
H12C H -0.2963 -0.1476 -0.0435 0.049 Uiso 1 1 calc R . .
C13B C -0.3883(2) -0.22296(19) -0.17846(15) 0.0253(9) Uani 1 1 d . . .
C14B C -0.3507(3) -0.2352(2) -0.22277(16) 0.0320(10) Uani 1 1 d . . .
H14B H -0.3126 -0.2608 -0.2293 0.038 Uiso 1 1 calc R . .
C15B C -0.3693(3) -0.2096(2) -0.25736(17) 0.0398(12) Uani 1 1 d . . .
H15B H -0.3422 -0.2165 -0.2863 0.048 Uiso 1 1 calc R . .
C16B C -0.4283(3) -0.1736(2) -0.24885(18) 0.0393(12) Uani 1 1 d . . .
H16B H -0.4414 -0.1568 -0.2722 0.047 Uiso 1 1 calc R . .
C17B C -0.4675(3) -0.1629(2) -0.20567(18) 0.0373(11) Uani 1 1 d . . .
H17B H -0.5080 -0.1396 -0.2002 0.045 Uiso 1 1 calc R . .
C18B C -0.4467(2) -0.1867(2) -0.17052(16) 0.0309(10) Uani 1 1 d . . .
H18B H -0.4724 -0.1782 -0.1410 0.037 Uiso 1 1 calc R . .
P2B P -0.06502(6) -0.08527(5) -0.11941(4) 0.0270(3) Uani 1 1 d . . .
C19B C -0.0833(2) -0.0245(2) -0.06103(17) 0.0307(10) Uani 1 1 d . . .
C20B C -0.0592(3) 0.0405(2) -0.05435(19) 0.0404(12) Uani 1 1 d . . .
H20B H -0.0363 0.0512 -0.0803 0.048 Uiso 1 1 calc R . .
C21B C -0.0686(3) 0.0890(2) -0.0103(2) 0.0478(14) Uani 1 1 d . . .
H21B H -0.0525 0.1318 -0.0070 0.057 Uiso 1 1 calc R . .
C22B C -0.1016(3) 0.0747(3) 0.0291(2) 0.0476(13) Uani 1 1 d . . .
H22B H -0.1082 0.1077 0.0586 0.057 Uiso 1 1 calc R . .
C23B C -0.1247(3) 0.0111(2) 0.02424(18) 0.0433(12) Uani 1 1 d . . .
H23B H -0.1462 0.0009 0.0507 0.052 Uiso 1 1 calc R . .
C24B C -0.1156(3) -0.0373(2) -0.02045(17) 0.0344(11) Uani 1 1 d . . .
H24B H -0.1317 -0.0800 -0.0235 0.041 Uiso 1 1 calc R . .
C25B C -0.1292(2) -0.07530(19) -0.16692(15) 0.0265(9) Uani 1 1 d . . .
C26B C -0.1934(3) -0.0436(2) -0.15644(18) 0.0372(11) Uani 1 1 d . . .
H26B H -0.2043 -0.0241 -0.1232 0.045 Uiso 1 1 calc R . .
C27B C -0.2410(3) -0.0412(2) -0.19554(19) 0.0474(13) Uani 1 1 d . . .
H27B H -0.2840 -0.0205 -0.1885 0.057 Uiso 1 1 calc R . .
C28B C -0.2241(3) -0.0698(2) -0.24490(18) 0.0425(12) Uani 1 1 d . . .
H28B H -0.2556 -0.0679 -0.2710 0.051 Uiso 1 1 calc R . .
C29B C -0.1614(3) -0.1009(2) -0.25553(18) 0.0415(12) Uani 1 1 d . . .
H29B H -0.1507 -0.1204 -0.2888 0.050 Uiso 1 1 calc R . .
C30B C -0.1137(3) -0.1031(2) -0.21643(16) 0.0322(10) Uani 1 1 d . . .
H30B H -0.0706 -0.1238 -0.2238 0.039 Uiso 1 1 calc R . .
C31B C 0.0593(2) -0.27443(18) -0.05852(15) 0.0237(9) Uani 1 1 d . . .
C32B C 0.0943(2) -0.27736(19) -0.10330(15) 0.0255(9) Uani 1 1 d . . .
H32B H 0.0606 -0.2931 -0.1333 0.031 Uiso 1 1 calc R . .
C33B C 0.1773(2) -0.25756(19) -0.10415(15) 0.0271(9) Uani 1 1 d . . .
C34B C 0.2266(2) -0.2339(2) -0.05869(16) 0.0292(10) Uani 1 1 d . . .
H34B H 0.2825 -0.2211 -0.0587 0.035 Uiso 1 1 calc R . .
C35B C 0.1945(2) -0.22895(19) -0.01306(15) 0.0273(10) Uani 1 1 d . . .
C36B C 0.1108(2) -0.25013(18) -0.01413(15) 0.0241(9) Uani 1 1 d . . .
H36B H 0.0887 -0.2479 0.0158 0.029 Uiso 1 1 calc R . .
P3B P 0.21712(7) -0.25791(6) -0.16343(4) 0.0297(3) Uani 1 1 d . . .
C37B C 0.2731(3) -0.1736(2) -0.14270(16) 0.0321(10) Uani 1 1 d . . .
C38B C 0.2320(3) -0.1305(2) -0.15004(19) 0.0473(13) Uani 1 1 d . . .
H38B H 0.1791 -0.1452 -0.1656 0.057 Uiso 1 1 calc R . .
C39B C 0.2696(4) -0.0651(3) -0.1342(2) 0.0600(16) Uani 1 1 d . . .
H39B H 0.2416 -0.0364 -0.1391 0.072 Uiso 1 1 calc R . .
C40B C 0.3469(4) -0.0433(3) -0.1115(2) 0.0591(16) Uani 1 1 d . . .
H40B H 0.3719 0.0001 -0.1014 0.071 Uiso 1 1 calc R . .
C41B C 0.3887(3) -0.0849(2) -0.1035(2) 0.0511(14) Uani 1 1 d . . .
H41B H 0.4413 -0.0696 -0.0874 0.061 Uiso 1 1 calc R . .
C42B C 0.3517(3) -0.1502(2) -0.11944(17) 0.0400(12) Uani 1 1 d . . .
H42B H 0.3803 -0.1785 -0.1144 0.048 Uiso 1 1 calc R . .
C43B C 0.2990(2) -0.30079(19) -0.16898(15) 0.0279(10) Uani 1 1 d . . .
C44B C 0.3534(3) -0.2977(2) -0.20509(16) 0.0372(11) Uani 1 1 d . . .
H44B H 0.3501 -0.2707 -0.2223 0.045 Uiso 1 1 calc R . .
C45B C 0.4118(3) -0.3343(2) -0.21553(18) 0.0442(12) Uani 1 1 d . . .
H45B H 0.4478 -0.3313 -0.2392 0.053 Uiso 1 1 calc R . .
C46B C 0.4168(3) -0.3751(2) -0.19100(19) 0.0479(13) Uani 1 1 d . . .
H46B H 0.4556 -0.4001 -0.1984 0.057 Uiso 1 1 calc R . .
C47B C 0.3644(3) -0.3790(2) -0.15561(19) 0.0463(13) Uani 1 1 d . . .
H47B H 0.3678 -0.4066 -0.1390 0.056 Uiso 1 1 calc R . .
C48B C 0.3058(3) -0.3418(2) -0.14427(17) 0.0366(11) Uani 1 1 d . . .
H48B H 0.2710 -0.3445 -0.1199 0.044 Uiso 1 1 calc R . .
P4B P 0.26850(7) -0.19998(6) 0.04257(4) 0.0327(3) Uani 1 1 d . . .
C49B C 0.3071(2) -0.1154(2) 0.05251(16) 0.0299(10) Uani 1 1 d . . .
C50B C 0.2828(3) -0.0833(2) 0.02393(18) 0.0400(12) Uani 1 1 d . . .
H50B H 0.2425 -0.1056 -0.0028 0.048 Uiso 1 1 calc R . .
C51B C 0.3169(3) -0.0195(2) 0.0342(2) 0.0506(14) Uani 1 1 d . . .
H51B H 0.2998 0.0006 0.0142 0.061 Uiso 1 1 calc R . .
C52B C 0.3760(3) 0.0149(2) 0.0739(2) 0.0514(14) Uani 1 1 d . . .
H52B H 0.3984 0.0583 0.0811 0.062 Uiso 1 1 calc R . .
C53B C 0.4012(3) -0.0153(3) 0.10247(19) 0.0536(15) Uani 1 1 d . . .
H53B H 0.4411 0.0077 0.1293 0.064 Uiso 1 1 calc R . .
C54B C 0.3683(3) -0.0796(2) 0.09219(18) 0.0457(13) Uani 1 1 d . . .
H54B H 0.3870 -0.0994 0.1119 0.055 Uiso 1 1 calc R . .
C55B C 0.2054(3) -0.1955(3) 0.09438(18) 0.0459(13) Uani 1 1 d . . .
C56B C 0.1818(3) -0.2533(3) 0.1032(2) 0.0698(19) Uani 1 1 d . . .
H56B H 0.1944 -0.2910 0.0812 0.084 Uiso 1 1 calc R . .
C57B C 0.1402(4) -0.2542(5) 0.1443(3) 0.098(3) Uani 1 1 d . . .
H57B H 0.1219 -0.2924 0.1492 0.117 Uiso 1 1 calc R . .
C58B C 0.1270(4) -0.1975(5) 0.1772(3) 0.102(3) Uani 1 1 d . . .
H58B H 0.1028 -0.1974 0.2061 0.122 Uiso 1 1 calc R . .
C59B C 0.1474(4) -0.1402(4) 0.1701(2) 0.093(3) Uani 1 1 d . . .
H59B H 0.1354 -0.1026 0.1927 0.111 Uiso 1 1 calc R . .
C60B C 0.1875(3) -0.1409(3) 0.1270(2) 0.0658(17) Uani 1 1 d . . .
H60B H 0.2018 -0.1031 0.1210 0.079 Uiso 1 1 calc R . .
C61B C -0.1105(3) -0.4053(2) -0.09778(16) 0.0284(10) Uani 1 1 d . . .
C62B C -0.0615(3) -0.4433(2) -0.12780(17) 0.0387(11) Uani 1 1 d . . .
H62B H -0.0091 -0.4234 -0.1309 0.046 Uiso 1 1 calc R . .
C63B C -0.0876(3) -0.5104(2) -0.15356(17) 0.0414(12) Uani 1 1 d . . .
C64B C -0.1669(3) -0.5381(2) -0.14872(19) 0.0466(13) Uani 1 1 d . . .
H64B H -0.1864 -0.5821 -0.1664 0.056 Uiso 1 1 calc R . .
C65B C -0.2176(3) -0.5033(2) -0.11900(18) 0.0383(11) Uani 1 1 d . . .
C66B C -0.1886(3) -0.4368(2) -0.09324(16) 0.0347(11) Uani 1 1 d . . .
H66B H -0.2220 -0.4130 -0.0725 0.042 Uiso 1 1 calc R . .
P5B P -0.02051(9) -0.56337(7) -0.18312(5) 0.0472(4) Uani 1 1 d . . .
C67B C 0.0561(3) -0.5158(2) -0.20680(19) 0.0475(13) Uani 1 1 d . . .
C68B C 0.1342(3) -0.5229(3) -0.2020(2) 0.0689(19) Uani 1 1 d . . .
H68B H 0.1447 -0.5489 -0.1853 0.083 Uiso 1 1 calc R . .
C69B C 0.1967(4) -0.4935(3) -0.2205(3) 0.086(2) Uani 1 1 d . . .
H69B H 0.2488 -0.4998 -0.2168 0.103 Uiso 1 1 calc R . .
C70B C 0.1825(4) -0.4553(3) -0.2442(2) 0.072(2) Uani 1 1 d . . .
H70B H 0.2251 -0.4354 -0.2572 0.087 Uiso 1 1 calc R . .
C71B C 0.1053(4) -0.4453(3) -0.2495(2) 0.0727(18) Uani 1 1 d . . .
H71B H 0.0962 -0.4178 -0.2651 0.087 Uiso 1 1 calc R . .
C72B C 0.0416(3) -0.4767(3) -0.2313(2) 0.0599(16) Uani 1 1 d . . .
H72B H -0.0108 -0.4714 -0.2356 0.072 Uiso 1 1 calc R . .
C73B C -0.0829(3) -0.6212(2) -0.24094(18) 0.0410(12) Uani 1 1 d . . .
C74B C -0.1375(4) -0.6061(3) -0.26839(19) 0.0587(16) Uani 1 1 d . . .
H74B H -0.1443 -0.5639 -0.2578 0.070 Uiso 1 1 calc R . .
C75B C -0.1820(3) -0.6523(3) -0.3111(2) 0.0574(15) Uani 1 1 d . . .
H75B H -0.2181 -0.6411 -0.3294 0.069 Uiso 1 1 calc R . .
C76B C -0.1737(3) -0.7150(3) -0.3272(2) 0.0521(14) Uani 1 1 d . . .
H76B H -0.2038 -0.7463 -0.3564 0.062 Uiso 1 1 calc R . .
C77B C -0.1206(3) -0.7308(3) -0.2997(2) 0.0559(15) Uani 1 1 d . . .
H77B H -0.1149 -0.7732 -0.3099 0.067 Uiso 1 1 calc R . .
C78B C -0.0750(3) -0.6835(2) -0.25645(19) 0.0435(12) Uani 1 1 d . . .
H78B H -0.0389 -0.6945 -0.2380 0.052 Uiso 1 1 calc R . .
P6B P -0.31948(8) -0.54878(6) -0.11592(5) 0.0474(4) Uani 1 1 d . . .
C79B C -0.3011(3) -0.5767(2) -0.0660(2) 0.0468(13) Uani 1 1 d . . .
C80B C -0.3621(3) -0.6249(3) -0.0612(2) 0.0587(15) Uani 1 1 d . . .
H80B H -0.4099 -0.6402 -0.0827 0.070 Uiso 1 1 calc R . .
C81B C -0.3525(4) -0.6502(3) -0.0250(3) 0.0724(19) Uani 1 1 d . . .
H81B H -0.3945 -0.6812 -0.0217 0.087 Uiso 1 1 calc R . .
C82B C -0.2819(5) -0.6300(3) 0.0057(2) 0.0716(19) Uani 1 1 d . . .
H82B H -0.2758 -0.6477 0.0296 0.086 Uiso 1 1 calc R . .
C83B C -0.2193(4) -0.5832(3) 0.0017(3) 0.0781(19) Uani 1 1 d . . .
H83B H -0.1708 -0.5695 0.0225 0.094 Uiso 1 1 calc R . .
C84B C -0.2303(4) -0.5571(3) -0.0342(2) 0.0638(16) Uani 1 1 d . . .
H84B H -0.1885 -0.5253 -0.0369 0.077 Uiso 1 1 calc R . .
C85B C -0.3704(3) -0.4827(2) -0.08527(18) 0.0388(12) Uani 1 1 d . . .
C86B C -0.3843(3) -0.4604(2) -0.03528(19) 0.0502(14) Uani 1 1 d . . .
H86B H -0.3665 -0.4787 -0.0142 0.060 Uiso 1 1 calc R . .
C87B C -0.4243(4) -0.4114(3) -0.0163(2) 0.0727(19) Uani 1 1 d . . .
H87B H -0.4342 -0.3974 0.0174 0.087 Uiso 1 1 calc R . .
C88B C -0.4500(4) -0.3824(3) -0.0467(2) 0.0632(16) Uani 1 1 d . . .
H88B H -0.4767 -0.3488 -0.0336 0.076 Uiso 1 1 calc R . .
C89B C -0.4354(3) -0.4040(3) -0.0960(2) 0.0518(14) Uani 1 1 d . . .
H89B H -0.4517 -0.3847 -0.1169 0.062 Uiso 1 1 calc R . .
C90B C -0.3971(3) -0.4538(3) -0.1154(2) 0.0477(13) Uani 1 1 d . . .
H90B H -0.3888 -0.4686 -0.1494 0.057 Uiso 1 1 calc R . .
C91B C -0.1067(2) -0.2727(2) 0.01565(15) 0.0252(9) Uani 1 1 d . . .
C92B C -0.1358(2) -0.21668(19) 0.03406(15) 0.0257(9) Uani 1 1 d . . .
H92B H -0.1373 -0.1929 0.0139 0.031 Uiso 1 1 calc R . .
C93B C -0.1628(3) -0.1951(2) 0.08194(15) 0.0277(10) Uani 1 1 d . . .
C94B C -0.1598(2) -0.2314(2) 0.11142(16) 0.0288(10) Uani 1 1 d . . .
H94B H -0.1780 -0.2178 0.1433 0.035 Uiso 1 1 calc R . .
C95B C -0.1304(2) -0.2873(2) 0.09449(15) 0.0291(10) Uani 1 1 d . . .
C96B C -0.1038(2) -0.3073(2) 0.04643(15) 0.0268(9) Uani 1 1 d . . .
H96B H -0.0837 -0.3446 0.0347 0.032 Uiso 1 1 calc R . .
P7B P -0.20432(8) -0.12224(6) 0.10358(5) 0.0376(3) Uani 1 1 d . . .
C97B C -0.1619(3) -0.0862(2) 0.16983(18) 0.0363(11) Uani 1 1 d . . .
C98B C -0.1997(3) -0.0969(2) 0.20921(17) 0.0390(11) Uani 1 1 d . . .
H98B H -0.2521 -0.1224 0.2031 0.047 Uiso 1 1 calc R . .
C99B C -0.1608(3) -0.0703(2) 0.25764(19) 0.0472(13) Uani 1 1 d . . .
H99B H -0.1877 -0.0773 0.2838 0.057 Uiso 1 1 calc R . .
C121 C -0.0836(3) -0.0340(2) 0.2673(2) 0.0586(15) Uani 1 1 d . . .
H12D H -0.0576 -0.0166 0.2999 0.070 Uiso 1 1 calc R . .
C122 C -0.0443(4) -0.0234(3) 0.2288(3) 0.080(2) Uani 1 1 d . . .
H12E H 0.0090 0.0006 0.2350 0.096 Uiso 1 1 calc R . .
C123 C -0.0842(4) -0.0484(3) 0.1804(2) 0.0671(18) Uani 1 1 d . . .
H12F H -0.0579 -0.0393 0.1547 0.080 Uiso 1 1 calc R . .
C124 C -0.3105(3) -0.1556(2) 0.10779(16) 0.0334(11) Uani 1 1 d . . .
C125 C -0.3491(3) -0.2208(2) 0.08111(18) 0.0446(12) Uani 1 1 d . . .
H12G H -0.3193 -0.2495 0.0618 0.054 Uiso 1 1 calc R . .
C126 C -0.4317(3) -0.2425(3) 0.0835(2) 0.0509(14) Uani 1 1 d . . .
H12H H -0.4565 -0.2857 0.0660 0.061 Uiso 1 1 calc R . .
C127 C -0.4769(3) -0.2011(3) 0.1112(2) 0.0505(14) Uani 1 1 d . . .
H12I H -0.5320 -0.2160 0.1125 0.061 Uiso 1 1 calc R . .
C128 C -0.4397(3) -0.1369(3) 0.13739(18) 0.0479(14) Uani 1 1 d . . .
H12J H -0.4701 -0.1085 0.1565 0.057 Uiso 1 1 calc R . .
C129 C -0.3577(3) -0.1147(2) 0.13533(16) 0.0391(12) Uani 1 1 d . . .
H12K H -0.3338 -0.0713 0.1529 0.047 Uiso 1 1 calc R . .
P8B P -0.12884(8) -0.34026(6) 0.12929(5) 0.0372(3) Uani 1 1 d . . .
C130 C -0.1159(3) -0.2843(2) 0.19584(16) 0.0320(10) Uani 1 1 d . . .
C131 C -0.1460(3) -0.3077(2) 0.23246(17) 0.0383(11) Uani 1 1 d . . .
H13A H -0.1797 -0.3486 0.2227 0.046 Uiso 1 1 calc R . .
C132 C -0.1256(3) -0.2697(2) 0.28325(18) 0.0425(12) Uani 1 1 d . . .
H13B H -0.1451 -0.2857 0.3074 0.051 Uiso 1 1 calc R . .
C133 C -0.0776(3) -0.2097(2) 0.29799(18) 0.0436(12) Uani 1 1 d . . .
H13C H -0.0648 -0.1846 0.3322 0.052 Uiso 1 1 calc R . .
C134 C -0.0477(3) -0.1859(2) 0.26280(19) 0.0456(13) Uani 1 1 d . . .
H13D H -0.0151 -0.1445 0.2730 0.055 Uiso 1 1 calc R . .
C135 C -0.0663(3) -0.2238(2) 0.21182(18) 0.0398(12) Uani 1 1 d . . .
H13E H -0.0448 -0.2078 0.1881 0.048 Uiso 1 1 calc R . .
C136 C -0.2367(3) -0.3808(2) 0.12020(16) 0.0383(12) Uani 1 1 d . . .
C137 C -0.2563(4) -0.4484(3) 0.1021(2) 0.0598(16) Uani 1 1 d . . .
H13F H -0.2152 -0.4710 0.0963 0.072 Uiso 1 1 calc R . .
C138 C -0.3368(5) -0.4814(3) 0.0931(2) 0.073(2) Uani 1 1 d . . .
H13G H -0.3491 -0.5263 0.0808 0.088 Uiso 1 1 calc R . .
C139 C -0.3982(4) -0.4498(3) 0.1017(2) 0.0620(17) Uani 1 1 d . . .
H13H H -0.4520 -0.4728 0.0954 0.074 Uiso 1 1 calc R . .
C140 C -0.3807(3) -0.3843(3) 0.11979(19) 0.0547(14) Uani 1 1 d . . .
H14C H -0.4226 -0.3623 0.1263 0.066 Uiso 1 1 calc R . .
C141 C -0.3003(3) -0.3501(3) 0.12853(18) 0.0489(13) Uani 1 1 d . . .
H14D H -0.2892 -0.3053 0.1403 0.059 Uiso 1 1 calc R . .
O1S O 0.5213(7) 0.0952(4) 0.4715(4) 0.294(7) Uani 1 1 d . . .
C2S C 0.5327(6) 0.0537(5) 0.4355(4) 0.129(4) Uani 1 1 d D . .
C3S C 0.4780(6) -0.0106(5) 0.4201(4) 0.163(5) Uani 1 1 d D . .
H3S1 H 0.4328 -0.0081 0.4402 0.245 Uiso 1 1 calc R . .
H3S2 H 0.5071 -0.0402 0.4250 0.245 Uiso 1 1 calc R . .
H3S3 H 0.4583 -0.0255 0.3852 0.245 Uiso 1 1 calc R . .
C4S C 0.5983(6) 0.0702(5) 0.4073(4) 0.175(5) Uani 1 1 d D . .
H4S1 H 0.5767 0.0622 0.3738 0.263 Uiso 1 1 calc R . .
H4S2 H 0.6373 0.0444 0.4056 0.263 Uiso 1 1 calc R . .
H4S3 H 0.6244 0.1150 0.4238 0.263 Uiso 1 1 calc R . .
C5S C 0.0014(8) -0.4613(6) 0.0453(4) 0.073(4) Uani 0.50 1 d PD . .
H5S1 H 0.0333 -0.4212 0.0689 0.110 Uiso 0.50 1 calc PR . .
H5S2 H 0.0192 -0.4965 0.0496 0.110 Uiso 0.50 1 calc PR . .
H5S3 H -0.0549 -0.4642 0.0512 0.110 Uiso 0.50 1 calc PR . .
C6S C 0.0104(9) -0.4642(9) -0.0016(7) 0.119(7) Uani 0.50 1 d PDU . .
O7S O 0.0126(8) -0.4174(7) -0.0150(4) 0.141(5) Uani 0.50 1 d P . .

loop_
_atom_site_aniso_label
_atom_site_aniso_U_11
_atom_site_aniso_U_22
_atom_site_aniso_U_33
_atom_site_aniso_U_23
_atom_site_aniso_U_13
_atom_site_aniso_U_12
Sn1 0.01919(14) 0.02619(16) 0.02099(15) 0.00883(12) 0.00213(11) 0.00575(12)
C1A 0.030(2) 0.025(2) 0.028(2) 0.0082(19) 0.0003(19) 0.0128(18)
C2A 0.024(2) 0.033(3) 0.031(3) 0.002(2) 0.0016(19) 0.0074(19)
C3A 0.029(2) 0.034(3) 0.036(3) 0.002(2) 0.003(2) 0.005(2)
C4A 0.035(3) 0.030(3) 0.035(3) 0.002(2) -0.002(2) 0.006(2)
C5A 0.029(2) 0.032(2) 0.034(3) 0.009(2) 0.003(2) 0.013(2)
C6A 0.026(2) 0.031(2) 0.031(2) 0.014(2) 0.0000(19) 0.0065(19)
P1A 0.0308(7) 0.0462(8) 0.0463(8) -0.0023(7) 0.0049(6) -0.0048(6)
C7A 0.041(3) 0.029(3) 0.057(3) 0.001(2) 0.011(3) 0.000(2)
C8A 0.068(4) 0.063(4) 0.075(5) 0.011(4) 0.009(4) -0.014(3)
C9A 0.097(6) 0.056(4) 0.085(5) 0.030(4) 0.012(4) -0.010(4)
C10A 0.095(6) 0.055(4) 0.104(6) 0.041(4) 0.032(5) 0.028(4)
C11A 0.085(5) 0.089(5) 0.138(7) 0.071(5) -0.019(5) 0.003(4)
C12A 0.068(4) 0.085(5) 0.144(7) 0.078(5) -0.029(5) -0.022(4)
C13A 0.036(3) 0.060(4) 0.040(3) 0.012(3) 0.002(2) 0.009(3)
C14A 0.102(5) 0.063(4) 0.055(4) 0.008(3) 0.002(4) 0.038(4)
C15A 0.125(6) 0.084(5) 0.058(4) 0.006(4) 0.007(4) 0.050(5)
C16A 0.079(5) 0.058(4) 0.085(5) 0.020(4) 0.007(4) 0.023(4)
C17A 0.040(3) 0.066(4) 0.068(4) 0.027(3) 0.005(3) 0.009(3)
C18A 0.032(3) 0.059(4) 0.055(4) 0.019(3) 0.014(3) -0.004(3)
P2A 0.0401(7) 0.0306(6) 0.0283(7) 0.0082(5) 0.0026(5) 0.0109(5)
C19A 0.031(2) 0.034(3) 0.037(3) 0.009(2) 0.004(2) 0.010(2)
C20A 0.047(3) 0.042(3) 0.044(3) 0.017(2) 0.009(2) 0.013(2)
C21A 0.043(3) 0.059(4) 0.073(4) 0.039(3) 0.013(3) 0.006(3)
C22A 0.050(3) 0.039(3) 0.088(5) 0.028(3) 0.004(3) 0.001(3)
C23A 0.044(3) 0.034(3) 0.069(4) -0.001(3) -0.005(3) 0.000(2)
C24A 0.038(3) 0.038(3) 0.042(3) 0.008(2) 0.002(2) 0.007(2)
C25A 0.037(3) 0.036(3) 0.027(2) 0.008(2) 0.009(2) 0.009(2)
C26A 0.053(3) 0.032(3) 0.044(3) 0.013(2) 0.017(2) 0.017(2)
C27A 0.058(4) 0.036(3) 0.063(4) 0.005(3) 0.023(3) -0.004(3)
C28A 0.037(3) 0.057(4) 0.052(4) -0.004(3) 0.009(3) 0.003(3)
C29A 0.046(3) 0.063(4) 0.054(4) 0.016(3) 0.010(3) 0.017(3)
C30A 0.042(3) 0.056(3) 0.040(3) 0.024(3) 0.008(2) 0.015(3)
C31A 0.023(2) 0.023(2) 0.017(2) 0.0041(17) 0.0012(16) 0.0034(17)
C32A 0.021(2) 0.025(2) 0.021(2) 0.0036(18) 0.0016(17) 0.0067(17)
C33A 0.026(2) 0.028(2) 0.021(2) 0.0089(18) 0.0067(17) 0.0107(18)
C34A 0.028(2) 0.026(2) 0.021(2) 0.0084(18) 0.0024(17) 0.0103(18)
C35A 0.021(2) 0.022(2) 0.024(2) 0.0049(18) 0.0028(17) 0.0076(17)
C36A 0.021(2) 0.026(2) 0.024(2) 0.0093(18) 0.0053(17) 0.0035(17)
P3A 0.0222(6) 0.0341(7) 0.0313(7) 0.0101(5) 0.0019(5) 0.0091(5)
C37A 0.029(2) 0.033(3) 0.025(2) 0.004(2) -0.0046(19) 0.008(2)
C38A 0.087(4) 0.061(4) 0.033(3) 0.011(3) -0.002(3) 0.046(3)
C39A 0.127(6) 0.070(4) 0.044(4) 0.012(3) -0.006(4) 0.064(4)
C40A 0.109(5) 0.057(4) 0.034(3) 0.015(3) -0.016(3) 0.033(4)
C41A 0.054(3) 0.048(3) 0.027(3) 0.012(2) 0.000(2) 0.011(3)
C42A 0.033(3) 0.035(3) 0.035(3) 0.010(2) 0.001(2) 0.010(2)
C43A 0.031(2) 0.041(3) 0.035(3) 0.017(2) 0.009(2) 0.013(2)
C44A 0.037(3) 0.057(3) 0.036(3) 0.013(3) 0.006(2) 0.010(2)
C45A 0.072(4) 0.069(4) 0.032(3) 0.011(3) 0.009(3) 0.019(3)
C46A 0.075(4) 0.084(5) 0.049(4) 0.020(3) 0.031(3) 0.039(4)
C47A 0.048(4) 0.095(5) 0.063(4) 0.018(4) 0.029(3) 0.033(3)
C48A 0.032(3) 0.070(4) 0.049(3) 0.009(3) 0.007(2) 0.020(3)
P4A 0.0310(6) 0.0266(6) 0.0343(7) 0.0135(5) 0.0071(5) 0.0066(5)
C49A 0.041(3) 0.024(2) 0.030(3) 0.012(2) 0.005(2) 0.003(2)
C50A 0.063(3) 0.039(3) 0.037(3) 0.010(2) 0.007(3) 0.024(3)
C51A 0.070(4) 0.054(3) 0.049(4) 0.016(3) -0.006(3) 0.031(3)
C52A 0.071(4) 0.045(3) 0.043(3) 0.019(3) -0.009(3) 0.012(3)
C53A 0.064(4) 0.041(3) 0.031(3) 0.016(2) 0.002(3) 0.000(3)
C54A 0.046(3) 0.032(3) 0.038(3) 0.015(2) 0.008(2) 0.005(2)
C55A 0.028(2) 0.034(3) 0.032(3) 0.012(2) 0.0013(19) 0.010(2)
C56A 0.042(3) 0.034(3) 0.032(3) 0.008(2) 0.004(2) 0.007(2)
C57A 0.046(3) 0.053(3) 0.034(3) 0.009(3) 0.005(2) 0.003(3)
C58A 0.037(3) 0.040(3) 0.038(3) -0.006(2) -0.005(2) 0.012(2)
C59A 0.044(3) 0.030(3) 0.052(3) 0.004(3) -0.006(3) 0.005(2)
C60A 0.043(3) 0.030(3) 0.043(3) 0.012(2) 0.003(2) 0.005(2)
C61A 0.024(2) 0.027(2) 0.026(2) 0.0096(19) 0.0062(18) 0.0079(18)
C62A 0.028(2) 0.030(2) 0.025(2) 0.0087(19) 0.0001(18) 0.0119(19)
C63A 0.023(2) 0.035(2) 0.026(2) 0.012(2) 0.0055(18) 0.0096(19)
C64A 0.021(2) 0.036(3) 0.031(2) 0.014(2) 0.0030(19) 0.0054(19)
C65A 0.023(2) 0.030(2) 0.027(2) 0.0129(19) -0.0001(18) 0.0049(18)
C66A 0.024(2) 0.027(2) 0.023(2) 0.0094(19) 0.0026(18) 0.0063(18)
P5A 0.0294(6) 0.0459(7) 0.0273(6) 0.0170(6) 0.0080(5) 0.0100(5)
C67A 0.069(4) 0.040(3) 0.029(3) 0.019(2) 0.018(3) 0.015(3)
C68A 0.111(5) 0.066(4) 0.046(4) 0.029(3) 0.030(4) 0.044(4)
C69A 0.240(12) 0.067(6) 0.050(5) 0.035(4) 0.056(6) 0.083(7)
C70A 0.244(13) 0.043(5) 0.040(5) 0.008(4) 0.026(6) 0.007(6)
C71A 0.138(7) 0.052(4) 0.058(4) 0.018(4) 0.021(4) -0.020(4)
C72A 0.071(4) 0.046(3) 0.048(3) 0.016(3) 0.008(3) -0.007(3)
C73A 0.023(2) 0.039(3) 0.027(2) 0.005(2) 0.0043(19) 0.004(2)
C74A 0.035(3) 0.039(3) 0.045(3) 0.014(2) 0.010(2) 0.005(2)
C75A 0.042(3) 0.045(3) 0.065(4) 0.015(3) 0.003(3) 0.017(3)
C76A 0.036(3) 0.066(4) 0.050(4) 0.001(3) 0.007(3) 0.024(3)
C77A 0.031(3) 0.086(4) 0.035(3) 0.011(3) 0.012(2) 0.013(3)
C78A 0.036(3) 0.063(3) 0.026(3) 0.014(2) 0.007(2) 0.010(2)
P6A 0.0239(6) 0.0401(7) 0.0290(6) 0.0140(6) -0.0028(5) 0.0039(5)
C79A 0.019(2) 0.044(3) 0.030(3) 0.009(2) 0.0051(18) 0.008(2)
C80A 0.029(3) 0.059(3) 0.033(3) 0.012(2) 0.002(2) 0.001(2)
C81A 0.041(3) 0.060(4) 0.043(3) -0.003(3) -0.007(3) -0.008(3)
C82A 0.060(4) 0.039(3) 0.072(4) 0.004(3) 0.006(3) -0.007(3)
C83A 0.065(4) 0.044(3) 0.065(4) 0.023(3) 0.010(3) 0.005(3)
C84A 0.039(3) 0.038(3) 0.048(3) 0.013(2) 0.000(2) 0.006(2)
C85A 0.028(2) 0.045(3) 0.024(2) 0.014(2) -0.0053(19) 0.001(2)
C86A 0.037(3) 0.057(3) 0.040(3) 0.026(3) 0.011(2) 0.011(2)
C87A 0.052(3) 0.074(4) 0.051(3) 0.030(3) 0.022(3) 0.030(3)
C88A 0.037(3) 0.099(5) 0.051(4) 0.042(4) 0.015(3) 0.004(3)
C89A 0.054(4) 0.072(4) 0.049(4) 0.034(3) 0.007(3) -0.008(3)
C90A 0.047(3) 0.050(3) 0.034(3) 0.021(2) -0.003(2) -0.001(2)
C91A 0.023(2) 0.036(2) 0.027(2) 0.017(2) 0.0075(18) 0.0075(19)
C92A 0.030(2) 0.037(3) 0.038(3) 0.021(2) 0.013(2) 0.014(2)
C93A 0.034(3) 0.050(3) 0.043(3) 0.032(3) 0.016(2) 0.021(2)
C94A 0.040(3) 0.050(3) 0.034(3) 0.025(2) 0.014(2) 0.019(2)
C95A 0.039(3) 0.035(3) 0.024(2) 0.015(2) 0.014(2) 0.010(2)
C96A 0.030(2) 0.030(2) 0.024(2) 0.013(2) 0.0043(18) 0.0067(19)
P7A 0.0678(10) 0.0579(9) 0.0503(9) 0.0349(8) 0.0224(8) 0.0280(8)
C97A 0.121(6) 0.052(4) 0.037(3) -0.008(3) -0.028(3) 0.051(4)
C98A 0.076(5) 0.068(4) 0.069(4) 0.023(4) 0.007(4) -0.015(4)
C99A 0.094(6) 0.107(7) 0.110(7) 0.038(6) 0.021(5) 0.003(5)
C100 0.098(7) 0.113(8) 0.125(8) 0.050(6) 0.040(6) 0.005(6)
C101 0.164(10) 0.091(7) 0.160(10) 0.056(7) 0.060(9) -0.025(7)
C102 0.125(7) 0.081(5) 0.124(7) 0.060(5) 0.027(6) 0.013(5)
C103 0.052(3) 0.058(3) 0.047(3) 0.037(3) 0.023(3) 0.026(3)
C104 0.047(3) 0.075(4) 0.052(3) 0.038(3) 0.017(3) 0.032(3)
C105 0.061(4) 0.076(4) 0.044(3) 0.037(3) 0.027(3) 0.028(3)
C106 0.065(4) 0.074(4) 0.050(4) 0.034(3) 0.016(3) 0.034(3)
C107 0.051(4) 0.099(5) 0.057(4) 0.046(4) 0.013(3) 0.027(3)
C108 0.049(3) 0.079(4) 0.075(4) 0.055(4) 0.027(3) 0.034(3)
P8A 0.0575(9) 0.0377(7) 0.0304(7) 0.0156(6) 0.0176(6) 0.0158(6)
C109 0.054(3) 0.029(3) 0.030(3) 0.008(2) 0.015(2) 0.006(2)
C110 0.049(3) 0.051(3) 0.031(3) 0.014(2) 0.002(2) -0.010(3)
C111 0.070(4) 0.066(4) 0.032(3) 0.017(3) 0.003(3) -0.009(3)
C112 0.070(4) 0.066(4) 0.036(3) 0.002(3) 0.000(3) -0.013(3)
C113 0.070(4) 0.061(4) 0.054(4) 0.012(3) 0.008(3) -0.019(3)
C114 0.062(4) 0.041(3) 0.047(3) 0.014(3) 0.024(3) -0.001(3)
C115 0.048(3) 0.035(3) 0.032(3) 0.016(2) 0.009(2) 0.016(2)
C116 0.051(3) 0.056(3) 0.045(3) 0.014(3) 0.007(3) 0.028(3)
C117 0.051(4) 0.060(4) 0.065(4) 0.015(3) -0.001(3) 0.011(3)
C118 0.053(4) 0.075(4) 0.055(4) 0.029(3) 0.013(3) 0.034(3)
C119 0.062(4) 0.064(4) 0.055(4) 0.025(3) 0.027(3) 0.036(3)
C120 0.075(4) 0.041(3) 0.041(3) 0.016(3) 0.022(3) 0.025(3)
Sn2 0.01905(14) 0.02751(16) 0.02060(15) 0.00997(12) 0.00372(11) 0.00677(12)
C1B 0.023(2) 0.029(2) 0.016(2) 0.0090(18) 0.0010(16) 0.0067(17)
C2B 0.018(2) 0.029(2) 0.021(2) 0.0071(18) 0.0005(16) 0.0063(17)
C3B 0.025(2) 0.030(2) 0.019(2) 0.0079(18) 0.0046(17) 0.0074(18)
C4B 0.025(2) 0.032(2) 0.027(2) 0.013(2) 0.0020(18) 0.0106(19)
C5B 0.021(2) 0.031(2) 0.025(2) 0.0104(19) 0.0046(17) 0.0076(18)
C6B 0.021(2) 0.028(2) 0.024(2) 0.0132(19) 0.0036(17) 0.0040(17)
P1B 0.0182(5) 0.0319(6) 0.0304(6) 0.0134(5) 0.0018(5) 0.0057(5)
C7B 0.026(2) 0.040(3) 0.030(2) 0.022(2) 0.0050(19) 0.010(2)
C8B 0.030(3) 0.058(3) 0.035(3) 0.022(2) 0.006(2) 0.011(2)
C9B 0.034(3) 0.094(5) 0.046(3) 0.038(3) 0.016(3) 0.023(3)
C10B 0.062(4) 0.079(4) 0.033(3) 0.026(3) 0.017(3) 0.037(3)
C11B 0.060(4) 0.058(4) 0.028(3) 0.006(3) 0.006(3) 0.015(3)
C12B 0.039(3) 0.049(3) 0.034(3) 0.016(2) 0.007(2) 0.012(2)
C13B 0.020(2) 0.027(2) 0.026(2) 0.0091(19) -0.0021(17) 0.0004(17)
C14B 0.031(2) 0.034(3) 0.029(3) 0.008(2) 0.001(2) 0.010(2)
C15B 0.045(3) 0.044(3) 0.023(2) 0.007(2) 0.002(2) 0.005(2)
C16B 0.041(3) 0.044(3) 0.034(3) 0.020(2) -0.009(2) 0.003(2)
C17B 0.034(3) 0.038(3) 0.045(3) 0.019(2) 0.001(2) 0.014(2)
C18B 0.027(2) 0.036(3) 0.030(2) 0.012(2) 0.0035(19) 0.008(2)
P2B 0.0228(6) 0.0281(6) 0.0318(6) 0.0137(5) 0.0028(5) 0.0049(5)
C19B 0.022(2) 0.029(2) 0.041(3) 0.014(2) -0.003(2) 0.0059(18)
C20B 0.037(3) 0.038(3) 0.046(3) 0.016(2) -0.002(2) 0.006(2)
C21B 0.043(3) 0.028(3) 0.061(4) 0.005(3) -0.009(3) 0.009(2)
C22B 0.038(3) 0.049(3) 0.043(3) -0.001(3) -0.008(2) 0.019(2)
C23B 0.045(3) 0.051(3) 0.028(3) 0.007(2) -0.002(2) 0.012(2)
C24B 0.030(2) 0.034(3) 0.034(3) 0.009(2) -0.003(2) 0.004(2)
C25B 0.028(2) 0.027(2) 0.026(2) 0.0127(19) 0.0018(18) 0.0050(18)
C26B 0.041(3) 0.041(3) 0.033(3) 0.013(2) 0.004(2) 0.020(2)
C27B 0.045(3) 0.052(3) 0.047(3) 0.014(3) -0.003(3) 0.024(3)
C28B 0.056(3) 0.042(3) 0.033(3) 0.017(2) -0.012(2) 0.013(3)
C29B 0.055(3) 0.037(3) 0.031(3) 0.013(2) 0.005(2) 0.005(2)
C30B 0.036(3) 0.032(2) 0.032(3) 0.016(2) 0.006(2) 0.008(2)
C31B 0.024(2) 0.025(2) 0.025(2) 0.0112(19) 0.0046(18) 0.0082(18)
C32B 0.021(2) 0.032(2) 0.023(2) 0.0094(19) -0.0013(17) 0.0078(18)
C33B 0.026(2) 0.030(2) 0.026(2) 0.0109(19) 0.0066(18) 0.0083(19)
C34B 0.019(2) 0.039(3) 0.031(3) 0.015(2) 0.0040(18) 0.0058(19)
C35B 0.026(2) 0.028(2) 0.027(2) 0.0099(19) 0.0024(18) 0.0063(18)
C36B 0.023(2) 0.031(2) 0.022(2) 0.0113(19) 0.0067(17) 0.0108(18)
P3B 0.0251(6) 0.0394(7) 0.0261(6) 0.0147(5) 0.0058(5) 0.0062(5)
C37B 0.035(3) 0.038(3) 0.027(2) 0.014(2) 0.015(2) 0.011(2)
C38B 0.057(3) 0.049(3) 0.045(3) 0.022(3) 0.012(3) 0.023(3)
C39B 0.087(5) 0.045(3) 0.063(4) 0.029(3) 0.027(4) 0.031(3)
C40B 0.081(4) 0.032(3) 0.058(4) 0.013(3) 0.023(3) 0.006(3)
C41B 0.047(3) 0.045(3) 0.054(3) 0.016(3) 0.018(3) 0.000(3)
C42B 0.040(3) 0.036(3) 0.041(3) 0.013(2) 0.014(2) 0.006(2)
C43B 0.029(2) 0.028(2) 0.023(2) 0.0074(19) 0.0001(18) 0.0045(19)
C44B 0.040(3) 0.044(3) 0.026(3) 0.010(2) 0.005(2) 0.013(2)
C45B 0.034(3) 0.053(3) 0.038(3) 0.008(3) 0.006(2) 0.014(2)
C46B 0.040(3) 0.046(3) 0.051(3) 0.005(3) -0.001(3) 0.019(2)
C47B 0.048(3) 0.042(3) 0.048(3) 0.015(3) -0.002(3) 0.013(3)
C48B 0.033(3) 0.043(3) 0.032(3) 0.014(2) 0.001(2) 0.004(2)
P4B 0.0255(6) 0.0435(7) 0.0280(7) 0.0160(6) -0.0021(5) 0.0010(5)
C49B 0.022(2) 0.042(3) 0.025(2) 0.012(2) 0.0037(18) 0.0068(19)
C50B 0.031(3) 0.043(3) 0.038(3) 0.009(2) -0.007(2) 0.005(2)
C51B 0.056(3) 0.039(3) 0.056(4) 0.018(3) -0.005(3) 0.010(3)
C52B 0.053(3) 0.036(3) 0.051(3) 0.007(3) 0.006(3) -0.001(3)
C53B 0.050(3) 0.052(3) 0.042(3) 0.013(3) -0.011(3) -0.015(3)
C54B 0.041(3) 0.059(3) 0.035(3) 0.023(3) -0.005(2) -0.001(3)
C55B 0.025(2) 0.073(4) 0.032(3) 0.022(3) -0.005(2) -0.007(2)
C56B 0.051(4) 0.105(5) 0.062(4) 0.056(4) -0.001(3) -0.009(3)
C57B 0.075(5) 0.149(8) 0.081(6) 0.075(6) 0.002(4) -0.009(5)
C58B 0.043(4) 0.192(10) 0.068(5) 0.069(6) 0.011(4) -0.016(5)
C59B 0.053(4) 0.144(7) 0.052(4) 0.008(5) 0.015(3) 0.013(5)
C60B 0.043(3) 0.093(5) 0.044(3) 0.010(3) 0.015(3) 0.007(3)
C61B 0.032(2) 0.030(2) 0.026(2) 0.012(2) 0.0027(19) 0.0125(19)
C62B 0.036(3) 0.041(3) 0.040(3) 0.015(2) 0.004(2) 0.011(2)
C63B 0.052(3) 0.037(3) 0.034(3) 0.009(2) 0.004(2) 0.016(2)
C64B 0.055(3) 0.031(3) 0.044(3) 0.006(2) 0.005(3) 0.006(2)
C65B 0.042(3) 0.030(3) 0.039(3) 0.012(2) 0.006(2) 0.003(2)
C66B 0.038(3) 0.032(3) 0.033(3) 0.011(2) 0.008(2) 0.007(2)
P5B 0.0605(9) 0.0450(8) 0.0361(8) 0.0074(6) -0.0016(7) 0.0275(7)
C67B 0.044(3) 0.044(3) 0.044(3) -0.001(3) -0.001(2) 0.020(2)
C68B 0.045(4) 0.051(4) 0.082(5) -0.008(3) -0.016(3) 0.015(3)
C69B 0.042(4) 0.066(5) 0.104(6) -0.020(4) -0.006(4) 0.016(4)
C70B 0.047(4) 0.070(5) 0.059(4) -0.014(3) 0.021(3) -0.005(3)
C71B 0.067(4) 0.095(5) 0.050(4) 0.022(4) 0.008(3) 0.014(4)
C72B 0.039(3) 0.090(5) 0.051(4) 0.025(3) 0.015(3) 0.020(3)
C73B 0.041(3) 0.051(3) 0.033(3) 0.012(2) 0.007(2) 0.021(2)
C74B 0.086(4) 0.052(3) 0.038(3) 0.012(3) -0.006(3) 0.024(3)
C75B 0.055(4) 0.078(4) 0.041(3) 0.023(3) -0.001(3) 0.018(3)
C76B 0.038(3) 0.063(4) 0.042(3) 0.011(3) 0.004(2) -0.002(3)
C77B 0.051(3) 0.044(3) 0.062(4) 0.007(3) 0.003(3) 0.011(3)
C78B 0.033(3) 0.054(3) 0.048(3) 0.020(3) 0.009(2) 0.018(2)
P6B 0.0455(8) 0.0360(7) 0.0520(9) 0.0127(7) 0.0064(7) -0.0023(6)
C79B 0.048(3) 0.036(3) 0.053(3) 0.012(3) 0.009(3) 0.012(2)
C80B 0.061(4) 0.045(3) 0.071(4) 0.024(3) 0.012(3) 0.008(3)
C81B 0.086(5) 0.055(4) 0.096(5) 0.045(4) 0.031(4) 0.027(4)
C82B 0.110(6) 0.059(4) 0.068(5) 0.037(4) 0.025(4) 0.041(4)
C83B 0.087(5) 0.075(5) 0.079(5) 0.036(4) -0.004(4) 0.022(4)
C84B 0.072(4) 0.053(4) 0.067(4) 0.028(3) 0.005(3) 0.004(3)
C85B 0.031(3) 0.037(3) 0.041(3) 0.014(2) 0.003(2) -0.007(2)
C86B 0.073(4) 0.041(3) 0.040(3) 0.014(3) -0.003(3) 0.021(3)
C87B 0.122(6) 0.068(4) 0.035(3) 0.014(3) 0.005(3) 0.049(4)
C88B 0.073(4) 0.053(4) 0.070(4) 0.024(3) 0.002(3) 0.024(3)
C89B 0.047(3) 0.055(4) 0.062(4) 0.039(3) -0.001(3) -0.002(3)
C90B 0.039(3) 0.059(4) 0.047(3) 0.028(3) 0.002(2) -0.001(3)
C91B 0.020(2) 0.035(2) 0.025(2) 0.015(2) 0.0064(17) 0.0072(18)
C92B 0.026(2) 0.030(2) 0.024(2) 0.0151(19) 0.0080(18) 0.0048(18)
C93B 0.033(2) 0.031(2) 0.020(2) 0.0094(19) 0.0068(18) 0.0104(19)
C94B 0.033(2) 0.035(3) 0.025(2) 0.015(2) 0.0172(19) 0.014(2)
C95B 0.030(2) 0.038(3) 0.025(2) 0.015(2) 0.0086(19) 0.013(2)
C96B 0.030(2) 0.030(2) 0.024(2) 0.0100(19) 0.0071(18) 0.0137(19)
P7B 0.0512(8) 0.0345(7) 0.0369(7) 0.0176(6) 0.0192(6) 0.0220(6)
C97B 0.042(3) 0.025(2) 0.043(3) 0.012(2) 0.019(2) 0.012(2)
C98B 0.031(3) 0.050(3) 0.035(3) 0.014(2) 0.009(2) 0.012(2)
C99B 0.045(3) 0.056(3) 0.042(3) 0.016(3) 0.007(2) 0.018(3)
C121 0.061(4) 0.046(3) 0.049(4) 0.000(3) 0.002(3) 0.002(3)
C122 0.064(4) 0.060(4) 0.078(5) 0.004(4) 0.004(4) -0.027(3)
C123 0.069(4) 0.059(4) 0.057(4) 0.017(3) 0.023(3) -0.011(3)
C124 0.044(3) 0.041(3) 0.025(2) 0.016(2) 0.007(2) 0.024(2)
C125 0.049(3) 0.042(3) 0.044(3) 0.011(3) 0.008(2) 0.023(3)
C126 0.049(3) 0.044(3) 0.055(4) 0.011(3) 0.003(3) 0.015(3)
C127 0.039(3) 0.065(4) 0.051(3) 0.019(3) 0.011(3) 0.022(3)
C128 0.049(3) 0.066(4) 0.034(3) 0.011(3) 0.009(2) 0.038(3)
C129 0.050(3) 0.046(3) 0.024(2) 0.009(2) 0.002(2) 0.026(2)
P8B 0.0537(8) 0.0402(7) 0.0288(7) 0.0188(6) 0.0127(6) 0.0226(6)
C130 0.032(2) 0.043(3) 0.029(2) 0.018(2) 0.009(2) 0.015(2)
C131 0.043(3) 0.044(3) 0.033(3) 0.020(2) 0.010(2) 0.011(2)
C132 0.039(3) 0.063(3) 0.031(3) 0.024(3) 0.010(2) 0.010(3)
C133 0.038(3) 0.058(3) 0.031(3) 0.012(3) -0.001(2) 0.015(3)
C134 0.039(3) 0.047(3) 0.049(3) 0.017(3) -0.005(2) 0.008(2)
C135 0.036(3) 0.051(3) 0.038(3) 0.026(3) 0.004(2) 0.005(2)
C136 0.060(3) 0.034(3) 0.020(2) 0.012(2) 0.007(2) 0.008(2)
C137 0.086(5) 0.042(3) 0.049(4) 0.018(3) 0.007(3) 0.008(3)
C138 0.105(6) 0.040(3) 0.059(4) 0.016(3) -0.004(4) -0.014(4)
C139 0.072(4) 0.056(4) 0.045(3) 0.019(3) 0.003(3) -0.015(3)
C140 0.056(4) 0.059(4) 0.045(3) 0.022(3) -0.003(3) -0.001(3)
C141 0.057(3) 0.044(3) 0.042(3) 0.017(3) 0.001(3) 0.004(3)
O1S 0.344(14) 0.149(8) 0.285(12) -0.024(8) 0.181(11) 0.020(8)
C2S 0.138(9) 0.114(8) 0.109(8) -0.015(6) 0.002(7) 0.081(8)
C3S 0.138(9) 0.126(8) 0.233(13) 0.081(9) -0.078(8) 0.029(7)
C4S 0.174(11) 0.199(12) 0.118(9) -0.022(8) -0.002(8) 0.126(10)
C5S 0.102(10) 0.112(11) 0.034(6) 0.021(7) 0.026(6) 0.096(9)
C6S 0.090(10) 0.143(13) 0.162(14) 0.077(12) -0.022(9) 0.074(10)
O7S 0.164(12) 0.195(13) 0.077(8) 0.028(8) -0.003(7) 0.117(11)

loop_
_atom_type_symbol
_atom_type_description
_atom_type_scat_dispersion_real
_atom_type_scat_dispersion_imag
_atom_type_scat_source
C C 0.0033 0.0016 'International Tables Vol C Tables 4.2.6.8 and 6.1.1.4'
H H 0.0000 0.0000 'International Tables Vol C Tables 4.2.6.8 and 6.1.1.4'
P P 0.1023 0.0942 'International Tables Vol C Tables 4.2.6.8 and 6.1.1.4'
Sn Sn -0.6537 1.4246 'International Tables Vol C Tables 4.2.6.8 and 6.1.1.4'
O O 0.0106 0.0060 'International Tables Vol C Tables 4.2.6.8 and 6.1.1.4'

loop_
_geom_angle_atom_site_label_1
_geom_angle_atom_site_label_2
_geom_angle_atom_site_label_3
_geom_angle
_geom_angle_site_symmetry_1
_geom_angle_site_symmetry_3
_geom_angle_publ_flag
C61A Sn1 C1A 114.35(15) . . ?
C61A Sn1 C31A 107.88(15) . . ?
C1A Sn1 C31A 106.46(14) . . ?
C61A Sn1 C91A 111.54(15) . . ?
C1A Sn1 C91A 110.39(16) . . ?
C31A Sn1 C91A 105.68(15) . . ?
C6A C1A C2A 118.7(4) . . ?
C6A C1A Sn1 124.1(3) . . ?
C2A C1A Sn1 117.1(3) . . ?
C1A C2A C3A 120.8(4) . . ?
C4A C3A C2A 119.2(4) . . ?
C4A C3A P1A 116.8(3) . . ?
C2A C3A P1A 123.9(3) . . ?
C3A C4A C5A 121.4(4) . . ?
C4A C5A C6A 118.7(4) . . ?
C4A C5A P2A 117.3(3) . . ?
C6A C5A P2A 123.5(3) . . ?
C1A C6A C5A 121.1(4) . . ?
C3A P1A C13A 99.6(2) . . ?
C3A P1A C7A 101.4(2) . . ?
C13A P1A C7A 103.9(2) . . ?
C12A C7A C8A 115.2(6) . . ?
C12A C7A P1A 125.0(4) . . ?
C8A C7A P1A 119.7(5) . . ?
C9A C8A C7A 121.7(6) . . ?
C10A C9A C8A 121.3(7) . . ?
C9A C10A C11A 119.9(7) . . ?
C10A C11A C12A 119.7(7) . . ?
C7A C12A C11A 122.1(6) . . ?
C18A C13A C14A 116.5(5) . . ?
C18A C13A P1A 118.6(4) . . ?
C14A C13A P1A 124.8(5) . . ?
C13A C14A C15A 120.3(6) . . ?
C16A C15A C14A 121.5(7) . . ?
C17A C16A C15A 118.4(6) . . ?
C16A C17A C18A 119.8(6) . . ?
C13A C18A C17A 123.3(5) . . ?
C19A P2A C5A 102.3(2) . . ?
C19A P2A C25A 103.8(2) . . ?
C5A P2A C25A 103.19(19) . . ?
C20A C19A C24A 117.1(4) . . ?
C20A C19A P2A 126.2(4) . . ?
C24A C19A P2A 116.6(4) . . ?
C21A C20A C19A 121.4(5) . . ?
C22A C21A C20A 120.3(5) . . ?
C23A C22A C21A 120.0(5) . . ?
C22A C23A C24A 120.2(5) . . ?
C23A C24A C19A 121.0(5) . . ?
C30A C25A C26A 118.3(4) . . ?
C30A C25A P2A 123.7(4) . . ?
C26A C25A P2A 117.9(4) . . ?
C27A C26A C25A 121.0(5) . . ?
C26A C27A C28A 119.4(5) . . ?
C29A C28A C27A 119.6(5) . . ?
C28A C29A C30A 120.9(5) . . ?
C29A C30A C25A 120.6(5) . . ?
C32A C31A C36A 118.5(4) . . ?
C32A C31A Sn1 121.7(3) . . ?
C36A C31A Sn1 119.8(3) . . ?
C31A C32A C33A 121.3(4) . . ?
C34A C33A C32A 118.7(4) . . ?
C34A C33A P4A 123.1(3) . . ?
C32A C33A P4A 118.2(3) . . ?
C35A C34A C33A 121.0(4) . . ?
C36A C35A C34A 119.3(4) . . ?
C36A C35A P3A 117.7(3) . . ?
C34A C35A P3A 123.0(3) . . ?
C35A C36A C31A 121.2(4) . . ?
C43A P3A C37A 102.9(2) . . ?
C43A P3A C35A 101.47(19) . . ?
C37A P3A C35A 101.48(19) . . ?
C38A C37A C42A 118.2(4) . . ?
C38A C37A P3A 124.3(4) . . ?
C42A C37A P3A 117.2(3) . . ?
C37A C38A C39A 120.3(5) . . ?
C40A C39A C38A 120.6(5) . . ?
C41A C40A C39A 119.5(5) . . ?
C40A C41A C42A 119.8(5) . . ?
C41A C42A C37A 121.5(4) . . ?
C44A C43A C48A 116.7(4) . . ?
C44A C43A P3A 124.1(4) . . ?
C48A C43A P3A 119.0(4) . . ?
C45A C44A C43A 121.2(5) . . ?
C44A C45A C46A 121.3(5) . . ?
C45A C46A C47A 118.7(5) . . ?
C46A C47A C48A 120.7(5) . . ?
C47A C48A C43A 121.4(5) . . ?
C49A P4A C55A 102.6(2) . . ?
C49A P4A C33A 100.59(19) . . ?
C55A P4A C33A 100.95(19) . . ?
C54A C49A C50A 117.2(4) . . ?
C54A C49A P4A 117.5(4) . . ?
C50A C49A P4A 125.3(4) . . ?
C49A C50A C51A 121.1(5) . . ?
C52A C51A C50A 120.5(5) . . ?
C51A C52A C53A 119.2(5) . . ?
C52A C53A C54A 120.0(5) . . ?
C49A C54A C53A 122.1(5) . . ?
C60A C55A C56A 117.2(4) . . ?
C60A C55A P4A 118.8(3) . . ?
C56A C55A P4A 123.9(3) . . ?
C57A C56A C55A 121.3(4) . . ?
C58A C57A C56A 120.4(5) . . ?
C57A C58A C59A 119.0(5) . . ?
C60A C59A C58A 120.8(5) . . ?
C59A C60A C55A 121.3(5) . . ?
C66A C61A C62A 118.0(4) . . ?
C66A C61A Sn1 119.5(3) . . ?
C62A C61A Sn1 122.4(3) . . ?
C63A C62A C61A 121.6(4) . . ?
C62A C63A C64A 118.7(4) . . ?
C62A C63A P5A 118.4(3) . . ?
C64A C63A P5A 122.6(3) . . ?
C65A C64A C63A 121.4(4) . . ?
C64A C65A C66A 118.2(4) . . ?
C64A C65A P6A 118.3(3) . . ?
C66A C65A P6A 123.4(3) . . ?
C61A C66A C65A 122.0(4) . . ?
C73A P5A C63A 104.0(2) . . ?
C73A P5A C67A 102.8(2) . . ?
C63A P5A C67A 98.4(2) . . ?
C68A C67A C72A 118.7(5) . . ?
C68A C67A P5A 116.2(5) . . ?
C72A C67A P5A 125.1(4) . . ?
C67A C68A C69A 120.3(7) . . ?
C70A C69A C68A 118.9(8) . . ?
C71A C70A C69A 121.3(8) . . ?
C70A C71A C72A 119.9(8) . . ?
C71A C72A C67A 120.9(6) . . ?
C74A C73A C78A 117.9(4) . . ?
C74A C73A P5A 124.2(3) . . ?
C78A C73A P5A 117.4(4) . . ?
C73A C74A C75A 121.2(5) . . ?
C76A C75A C74A 120.2(5) . . ?
C77A C76A C75A 119.4(5) . . ?
C76A C77A C78A 120.9(5) . . ?
C77A C78A C73A 120.4(5) . . ?
C85A P6A C79A 102.0(2) . . ?
C85A P6A C65A 100.63(19) . . ?
C79A P6A C65A 103.67(19) . . ?
C84A C79A C80A 117.8(4) . . ?
C84A C79A P6A 125.6(3) . . ?
C80A C79A P6A 116.6(4) . . ?
C81A C80A C79A 120.6(5) . . ?
C82A C81A C80A 119.8(5) . . ?
C83A C82A C81A 120.2(5) . . ?
C82A C83A C84A 120.8(6) . . ?
C83A C84A C79A 120.8(5) . . ?
C86A C85A C90A 118.8(4) . . ?
C86A C85A P6A 123.7(4) . . ?
C90A C85A P6A 117.4(4) . . ?
C85A C86A C87A 120.3(5) . . ?
C88A C87A C86A 120.1(5) . . ?
C89A C88A C87A 119.5(5) . . ?
C90A C89A C88A 120.6(5) . . ?
C89A C90A C85A 120.7(5) . . ?
C92A C91A C96A 118.4(4) . . ?
C92A C91A Sn1 122.7(3) . . ?
C96A C91A Sn1 118.9(3) . . ?
C91A C92A C93A 121.1(4) . . ?
C94A C93A C92A 119.5(4) . . ?
C94A C93A P7A 122.9(4) . . ?
C92A C93A P7A 117.5(3) . . ?
C93A C94A C95A 121.2(4) . . ?
C96A C95A C94A 118.3(4) . . ?
C96A C95A P8A 118.6(3) . . ?
C94A C95A P8A 123.0(3) . . ?
C95A C96A C91A 121.4(4) . . ?
C97A P7A C103 100.2(3) . . ?
C97A P7A C93A 101.9(3) . . ?
C103 P7A C93A 106.7(2) . . ?
C98A C97A C102 107.3(7) . . ?
C98A C97A P7A 134.0(5) . . ?
C102 C97A P7A 117.8(5) . . ?
C97A C98A C99A 128.4(7) . . ?
C100 C99A C98A 119.0(9) . . ?
C99A C100 C101 120.1(9) . . ?
C100 C101 C102 118.6(9) . . ?
C101 C102 C97A 126.5(9) . . ?
C108 C103 C104 117.1(5) . . ?
C108 C103 P7A 118.2(4) . . ?
C104 C103 P7A 124.5(4) . . ?
C105 C104 C103 120.5(5) . . ?
C104 C105 C106 120.6(5) . . ?
C107 C106 C105 119.9(5) . . ?
C108 C107 C106 118.9(6) . . ?
C107 C108 C103 122.9(5) . . ?
C109 P8A C115 101.6(2) . . ?
C109 P8A C95A 102.2(2) . . ?
C115 P8A C95A 102.4(2) . . ?
C110 C109 C114 116.8(5) . . ?
C110 C109 P8A 125.0(4) . . ?
C114 C109 P8A 118.2(4) . . ?
C111 C110 C109 121.9(5) . . ?
C110 C111 C112 119.7(5) . . ?
C113 C112 C111 119.6(5) . . ?
C112 C113 C114 120.5(5) . . ?
C113 C114 C109 121.4(5) . . ?
C120 C115 C116 116.8(5) . . ?
C120 C115 P8A 119.5(4) . . ?
C116 C115 P8A 123.5(4) . . ?
C115 C116 C117 120.4(5) . . ?
C118 C117 C116 120.8(5) . . ?
C119 C118 C117 119.5(5) . . ?
C118 C119 C120 120.0(5) . . ?
C119 C120 C115 122.4(5) . . ?
C61B Sn2 C31B 111.24(15) . . ?
C61B Sn2 C91B 111.08(16) . . ?
C31B Sn2 C91B 111.70(15) . . ?
C61B Sn2 C1B 110.84(15) . . ?
C31B Sn2 C1B 109.33(14) . . ?
C91B Sn2 C1B 102.32(15) . . ?
C2B C1B C6B 118.3(4) . . ?
C2B C1B Sn2 121.5(3) . . ?
C6B C1B Sn2 119.9(3) . . ?
C1B C2B C3B 122.0(4) . . ?
C2B C3B C4B 118.3(4) . . ?
C2B C3B P2B 118.5(3) . . ?
C4B C3B P2B 123.2(3) . . ?
C5B C4B C3B 121.1(4) . . ?
C6B C5B C4B 119.0(4) . . ?
C6B C5B P1B 117.9(3) . . ?
C4B C5B P1B 123.1(3) . . ?
C5B C6B C1B 121.2(4) . . ?
C7B P1B C13B 101.93(19) . . ?
C7B P1B C5B 102.31(19) . . ?
C13B P1B C5B 102.54(18) . . ?
C8B C7B C12B 118.2(4) . . ?
C8B C7B P1B 117.5(3) . . ?
C12B C7B P1B 124.2(3) . . ?
C9B C8B C7B 120.4(5) . . ?
C10B C9B C8B 120.4(5) . . ?
C9B C10B C11B 120.1(5) . . ?
C10B C11B C12B 120.3(5) . . ?
C11B C12B C7B 120.5(5) . . ?
C18B C13B C14B 118.6(4) . . ?
C18B C13B P1B 122.9(3) . . ?
C14B C13B P1B 118.2(3) . . ?
C15B C14B C13B 120.6(4) . . ?
C14B C15B C16B 119.9(4) . . ?
C17B C16B C15B 119.7(4) . . ?
C16B C17B C18B 120.0(4) . . ?
C17B C18B C13B 121.1(4) . . ?
C19B P2B C25B 102.63(19) . . ?
C19B P2B C3B 101.49(19) . . ?
C25B P2B C3B 100.72(18) . . ?
C24B C19B C20B 116.5(4) . . ?
C24B C19B P2B 124.8(3) . . ?
C20B C19B P2B 118.6(4) . . ?
C21B C20B C19B 121.5(5) . . ?
C20B C21B C22B 120.7(5) . . ?
C21B C22B C23B 119.5(5) . . ?
C22B C23B C24B 119.3(5) . . ?
C23B C24B C19B 122.5(4) . . ?
C30B C25B C26B 118.7(4) . . ?
C30B C25B P2B 116.6(3) . . ?
C26B C25B P2B 124.7(3) . . ?
C27B C26B C25B 120.3(4) . . ?
C28B C27B C26B 119.7(4) . . ?
C29B C28B C27B 120.4(4) . . ?
C28B C29B C30B 119.8(4) . . ?
C25B C30B C29B 121.0(4) . . ?
C36B C31B C32B 117.9(4) . . ?
C36B C31B Sn2 121.6(3) . . ?
C32B C31B Sn2 120.5(3) . . ?
C33B C32B C31B 122.0(4) . . ?
C32B C33B C34B 118.0(4) . . ?
C32B C33B P3B 119.2(3) . . ?
C34B C33B P3B 122.7(3) . . ?
C33B C34B C35B 122.0(4) . . ?
C36B C35B C34B 117.9(4) . . ?
C36B C35B P4B 125.8(3) . . ?
C34B C35B P4B 116.1(3) . . ?
C31B C36B C35B 122.1(4) . . ?
C43B P3B C33B 103.20(19) . . ?
C43B P3B C37B 102.33(19) . . ?
C33B P3B C37B 99.87(19) . . ?
C42B C37B C38B 118.4(4) . . ?
C42B C37B P3B 124.8(4) . . ?
C38B C37B P3B 116.8(4) . . ?
C37B C38B C39B 120.4(5) . . ?
C40B C39B C38B 120.1(5) . . ?
C39B C40B C41B 120.6(5) . . ?
C40B C41B C42B 119.6(5) . . ?
C37B C42B C41B 120.9(5) . . ?
C48B C43B C44B 117.7(4) . . ?
C48B C43B P3B 124.5(3) . . ?
C44B C43B P3B 117.3(3) . . ?
C45B C44B C43B 121.0(5) . . ?
C46B C45B C44B 120.2(5) . . ?
C47B C46B C45B 119.8(5) . . ?
C46B C47B C48B 120.6(5) . . ?
C43B C48B C47B 120.6(4) . . ?
C55B P4B C49B 103.0(2) . . ?
C55B P4B C35B 103.80(19) . . ?
C49B P4B C35B 102.87(19) . . ?
C50B C49B C54B 116.9(4) . . ?
C50B C49B P4B 126.3(3) . . ?
C54B C49B P4B 116.9(3) . . ?
C51B C50B C49B 121.5(4) . . ?
C50B C51B C52B 120.6(5) . . ?
C53B C52B C51B 119.2(5) . . ?
C52B C53B C54B 121.0(5) . . ?
C53B C54B C49B 120.9(5) . . ?
C60B C55B C56B 119.0(5) . . ?
C60B C55B P4B 125.1(4) . . ?
C56B C55B P4B 115.5(5) . . ?
C57B C56B C55B 120.7(7) . . ?
C58B C57B C56B 118.0(8) . . ?
C57B C58B C59B 123.7(7) . . ?
C58B C59B C60B 117.1(7) . . ?
C55B C60B C59B 121.3(7) . . ?
C62B C61B C66B 117.1(4) . . ?
C62B C61B Sn2 122.1(3) . . ?
C66B C61B Sn2 120.8(3) . . ?
C61B C62B C63B 123.0(4) . . ?
C64B C63B C62B 116.7(4) . . ?
C64B C63B P5B 118.4(4) . . ?
C62B C63B P5B 124.1(4) . . ?
C65B C64B C63B 123.0(4) . . ?
C64B C65B C66B 118.4(4) . . ?
C64B C65B P6B 116.7(3) . . ?
C66B C65B P6B 124.9(4) . . ?
C65B C66B C61B 121.8(4) . . ?
C63B P5B C67B 104.9(2) . . ?
C63B P5B C73B 102.5(2) . . ?
C67B P5B C73B 102.8(2) . . ?
C68B C67B C72B 117.9(6) . . ?
C68B C67B P5B 116.1(5) . . ?
C72B C67B P5B 125.8(4) . . ?
C69B C68B C67B 122.7(7) . . ?
C70B C69B C68B 119.3(6) . . ?
C69B C70B C71B 120.7(6) . . ?
C70B C71B C72B 119.3(7) . . ?
C67B C72B C71B 120.0(6) . . ?
C78B C73B C74B 118.7(5) . . ?
C78B C73B P5B 116.6(4) . . ?
C74B C73B P5B 124.6(4) . . ?
C75B C74B C73B 120.9(5) . . ?
C74B C75B C76B 120.7(5) . . ?
C77B C76B C75B 118.9(5) . . ?
C76B C77B C78B 120.1(5) . . ?
C73B C78B C77B 120.6(5) . . ?
C79B P6B C85B 103.2(2) . . ?
C79B P6B C65B 102.2(2) . . ?
C85B P6B C65B 100.9(2) . . ?
C84B C79B C80B 117.1(5) . . ?
C84B C79B P6B 125.7(4) . . ?
C80B C79B P6B 117.1(4) . . ?
C81B C80B C79B 121.1(6) . . ?
C82B C81B C80B 120.4(6) . . ?
C81B C82B C83B 120.6(6) . . ?
C82B C83B C84B 118.5(6) . . ?
C79B C84B C83B 122.3(6) . . ?
C86B C85B C90B 118.1(5) . . ?
C86B C85B P6B 125.2(4) . . ?
C90B C85B P6B 116.7(4) . . ?
C87B C86B C85B 120.5(5) . . ?
C86B C87B C88B 121.0(6) . . ?
C89B C88B C87B 118.5(5) . . ?
C88B C89B C90B 120.7(5) . . ?
C89B C90B C85B 121.2(5) . . ?
C92B C91B C96B 118.5(4) . . ?
C92B C91B Sn2 119.3(3) . . ?
C96B C91B Sn2 122.2(3) . . ?
C91B C92B C93B 121.8(4) . . ?
C94B C93B C92B 118.1(4) . . ?
C94B C93B P7B 121.9(3) . . ?
C92B C93B P7B 120.0(3) . . ?
C95B C94B C93B 121.8(4) . . ?
C94B C95B C96B 118.5(4) . . ?
C94B C95B P8B 124.8(3) . . ?
C96B C95B P8B 116.6(3) . . ?
C91B C96B C95B 121.4(4) . . ?
C124 P7B C97B 102.5(2) . . ?
C124 P7B C93B 101.6(2) . . ?
C97B P7B C93B 100.03(19) . . ?
C123 C97B C98B 117.7(5) . . ?
C123 C97B P7B 116.9(4) . . ?
C98B C97B P7B 125.3(4) . . ?
C97B C98B C99B 121.0(5) . . ?
C121 C99B C98B 120.6(5) . . ?
C99B C121 C122 119.5(5) . . ?
C121 C122 C123 120.0(5) . . ?
C97B C123 C122 121.1(5) . . ?
C129 C124 C125 117.6(4) . . ?
C129 C124 P7B 119.2(4) . . ?
C125 C124 P7B 123.0(3) . . ?
C126 C125 C124 120.3(5) . . ?
C127 C126 C125 120.9(5) . . ?
C126 C127 C128 119.3(5) . . ?
C127 C128 C129 120.4(5) . . ?
C124 C129 C128 121.4(5) . . ?
C136 P8B C95B 100.7(2) . . ?
C136 P8B C130 102.7(2) . . ?
C95B P8B C130 103.3(2) . . ?
C135 C130 C131 118.1(4) . . ?
C135 C130 P8B 121.9(3) . . ?
C131 C130 P8B 119.0(3) . . ?
C132 C131 C130 120.0(4) . . ?
C133 C132 C131 120.6(4) . . ?
C132 C133 C134 120.3(5) . . ?
C133 C134 C135 119.7(5) . . ?
C130 C135 C134 121.2(4) . . ?
C141 C136 C137 117.1(5) . . ?
C141 C136 P8B 125.1(4) . . ?
C137 C136 P8B 117.8(4) . . ?
C138 C137 C136 120.1(6) . . ?
C139 C138 C137 121.4(6) . . ?
C138 C139 C140 119.6(6) . . ?
C139 C140 C141 120.0(6) . . ?
C136 C141 C140 121.7(5) . . ?
O1S C2S C4S 116.9(11) . . ?
O1S C2S C3S 118.8(12) . . ?
C4S C2S C3S 124.2(9) . . ?
O7S C6S C5S 124.2(17) . . ?
O7S C6S C6S 164(2) . 2_545 ?
C5S C6S C6S 67.5(12) . 2_545 ?
O7S C6S C5S 119.6(16) . 2_545 ?
C5S C6S C5S 114.9(13) . 2_545 ?
C6S C6S C5S 47.4(9) 2_545 2_545 ?

loop_
_geom_bond_atom_site_label_1
_geom_bond_atom_site_label_2
_geom_bond_distance
_geom_bond_site_symmetry_2
_geom_bond_publ_flag
Sn1 C61A 2.140(4) . ?
Sn1 C1A 2.143(4) . ?
Sn1 C31A 2.152(4) . ?
Sn1 C91A 2.158(4) . ?
C1A C6A 1.396(5) . ?
C1A C2A 1.402(6) . ?
C2A C3A 1.405(6) . ?
C3A C4A 1.377(6) . ?
C3A P1A 1.834(5) . ?
C4A C5A 1.400(6) . ?
C5A C6A 1.402(6) . ?
C5A P2A 1.836(4) . ?
P1A C13A 1.835(5) . ?
P1A C7A 1.835(6) . ?
C7A C12A 1.367(8) . ?
C7A C8A 1.389(7) . ?
C8A C9A 1.380(9) . ?
C9A C10A 1.305(9) . ?
C10A C11A 1.357(8) . ?
C11A C12A 1.388(8) . ?
C13A C18A 1.360(7) . ?
C13A C14A 1.384(7) . ?
C14A C15A 1.385(8) . ?
C15A C16A 1.384(8) . ?
C16A C17A 1.339(8) . ?
C17A C18A 1.394(7) . ?
P2A C19A 1.828(5) . ?
P2A C25A 1.837(5) . ?
C19A C20A 1.386(6) . ?
C19A C24A 1.404(6) . ?
C20A C21A 1.382(6) . ?
C21A C22A 1.376(7) . ?
C22A C23A 1.360(8) . ?
C23A C24A 1.392(7) . ?
C25A C30A 1.384(6) . ?
C25A C26A 1.392(6) . ?
C26A C27A 1.389(7) . ?
C27A C28A 1.390(8) . ?
C28A C29A 1.368(7) . ?
C29A C30A 1.380(7) . ?
C31A C32A 1.393(5) . ?
C31A C36A 1.402(5) . ?
C32A C33A 1.399(5) . ?
C33A C34A 1.396(5) . ?
C33A P4A 1.834(4) . ?
C34A C35A 1.390(5) . ?
C35A C36A 1.388(5) . ?
C35A P3A 1.835(4) . ?
P3A C43A 1.821(5) . ?
P3A C37A 1.828(4) . ?
C37A C38A 1.381(6) . ?
C37A C42A 1.386(6) . ?
C38A C39A 1.387(7) . ?
C39A C40A 1.384(8) . ?
C40A C41A 1.366(7) . ?
C41A C42A 1.384(6) . ?
C43A C44A 1.394(6) . ?
C43A C48A 1.395(6) . ?
C44A C45A 1.368(6) . ?
C45A C46A 1.368(8) . ?
C46A C47A 1.373(8) . ?
C47A C48A 1.373(7) . ?
P4A C49A 1.830(5) . ?
P4A C55A 1.833(4) . ?
C49A C54A 1.382(6) . ?
C49A C50A 1.394(6) . ?
C50A C51A 1.399(7) . ?
C51A C52A 1.372(7) . ?
C52A C53A 1.386(7) . ?
C53A C54A 1.388(6) . ?
C55A C60A 1.392(6) . ?
C55A C56A 1.393(6) . ?
C56A C57A 1.377(6) . ?
C57A C58A 1.367(6) . ?
C58A C59A 1.386(7) . ?
C59A C60A 1.359(6) . ?
C61A C66A 1.391(5) . ?
C61A C62A 1.397(5) . ?
C62A C63A 1.390(5) . ?
C63A C64A 1.395(5) . ?
C63A P5A 1.839(4) . ?
C64A C65A 1.392(5) . ?
C65A C66A 1.396(5) . ?
C65A P6A 1.834(4) . ?
P5A C73A 1.821(4) . ?
P5A C67A 1.844(5) . ?
C67A C68A 1.388(7) . ?
C67A C72A 1.390(7) . ?
C68A C69A 1.396(9) . ?
C69A C70A 1.384(12) . ?
C70A C71A 1.356(11) . ?
C71A C72A 1.374(8) . ?
C73A C74A 1.382(6) . ?
C73A C78A 1.402(6) . ?
C74A C75A 1.389(6) . ?
C75A C76A 1.380(7) . ?
C76A C77A 1.369(7) . ?
C77A C78A 1.387(7) . ?
P6A C85A 1.826(5) . ?
P6A C79A 1.829(5) . ?
C79A C84A 1.381(6) . ?
C79A C80A 1.399(6) . ?
C80A C81A 1.383(7) . ?
C81A C82A 1.369(8) . ?
C82A C83A 1.353(8) . ?
C83A C84A 1.375(6) . ?
C85A C86A 1.371(6) . ?
C85A C90A 1.391(6) . ?
C86A C87A 1.397(6) . ?
C87A C88A 1.376(7) . ?
C88A C89A 1.371(8) . ?
C89A C90A 1.370(7) . ?
C91A C92A 1.388(5) . ?
C91A C96A 1.404(6) . ?
C92A C93A 1.401(6) . ?
C93A C94A 1.373(6) . ?
C93A P7A 1.823(4) . ?
C94A C95A 1.404(6) . ?
C95A C96A 1.394(5) . ?
C95A P8A 1.834(4) . ?
P7A C97A 1.633(7) . ?
P7A C103 1.812(5) . ?
C97A C98A 1.377(8) . ?
C97A C102 1.515(9) . ?
C98A C99A 1.467(9) . ?
C99A C100 1.350(10) . ?
C100 C101 1.404(12) . ?
C101 C102 1.405(10) . ?
C103 C108 1.389(7) . ?
C103 C104 1.400(6) . ?
C104 C105 1.379(7) . ?
C105 C106 1.383(7) . ?
C106 C107 1.382(7) . ?
C107 C108 1.369(7) . ?
P8A C109 1.823(5) . ?
P8A C115 1.827(5) . ?
C109 C110 1.390(6) . ?
C109 C114 1.392(6) . ?
C110 C111 1.378(7) . ?
C111 C112 1.383(7) . ?
C112 C113 1.363(7) . ?
C113 C114 1.380(7) . ?
C115 C120 1.390(6) . ?
C115 C116 1.393(7) . ?
C116 C117 1.397(7) . ?
C117 C118 1.384(7) . ?
C118 C119 1.349(7) . ?
C119 C120 1.390(7) . ?
Sn2 C61B 2.130(4) . ?
Sn2 C31B 2.134(4) . ?
Sn2 C91B 2.144(4) . ?
Sn2 C1B 2.149(4) . ?
C1B C2B 1.384(5) . ?
C1B C6B 1.397(5) . ?
C2B C3B 1.388(5) . ?
C3B C4B 1.397(5) . ?
C3B P2B 1.848(4) . ?
C4B C5B 1.390(5) . ?
C5B C6B 1.388(5) . ?
C5B P1B 1.841(4) . ?
P1B C7B 1.820(4) . ?
P1B C13B 1.834(4) . ?
C7B C8B 1.391(6) . ?
C7B C12B 1.404(6) . ?
C8B C9B 1.385(6) . ?
C9B C10B 1.372(7) . ?
C10B C11B 1.376(7) . ?
C11B C12B 1.378(6) . ?
C13B C18B 1.382(5) . ?
C13B C14B 1.389(5) . ?
C14B C15B 1.384(6) . ?
C15B C16B 1.386(6) . ?
C16B C17B 1.377(6) . ?
C17B C18B 1.380(6) . ?
P2B C19B 1.817(5) . ?
P2B C25B 1.834(4) . ?
C19B C24B 1.393(6) . ?
C19B C20B 1.399(6) . ?
C20B C21B 1.376(6) . ?
C21B C22B 1.381(7) . ?
C22B C23B 1.382(7) . ?
C23B C24B 1.386(6) . ?
C25B C30B 1.379(6) . ?
C25B C26B 1.398(6) . ?
C26B C27B 1.392(6) . ?
C27B C28B 1.384(6) . ?
C28B C29B 1.368(6) . ?
C29B C30B 1.392(6) . ?
C31B C36B 1.390(5) . ?
C31B C32B 1.405(5) . ?
C32B C33B 1.387(5) . ?
C33B C34B 1.395(5) . ?
C33B P3B 1.834(4) . ?
C34B C35B 1.398(5) . ?
C35B C36B 1.393(5) . ?
C35B P4B 1.834(4) . ?
P3B C43B 1.827(4) . ?
P3B C37B 1.836(4) . ?
C37B C42B 1.383(6) . ?
C37B C38B 1.386(6) . ?
C38B C39B 1.398(7) . ?
C39B C40B 1.358(8) . ?
C40B C41B 1.373(7) . ?
C41B C42B 1.392(6) . ?
C43B C48B 1.387(6) . ?
C43B C44B 1.404(6) . ?
C44B C45B 1.388(6) . ?
C45B C46B 1.373(7) . ?
C46B C47B 1.371(7) . ?
C47B C48B 1.398(6) . ?
P4B C55B 1.824(5) . ?
P4B C49B 1.825(4) . ?
C49B C50B 1.389(6) . ?
C49B C54B 1.402(6) . ?
C50B C51B 1.373(6) . ?
C51B C52B 1.377(7) . ?
C52B C53B 1.361(7) . ?
C53B C54B 1.379(7) . ?
C55B C60B 1.352(7) . ?
C55B C56B 1.416(7) . ?
C56B C57B 1.385(9) . ?
C57B C58B 1.358(10) . ?
C58B C59B 1.376(10) . ?
C59B C60B 1.414(8) . ?
C61B C62B 1.395(6) . ?
C61B C66B 1.401(6) . ?
C62B C63B 1.405(6) . ?
C63B C64B 1.393(6) . ?
C63B P5B 1.816(5) . ?
C64B C65B 1.375(6) . ?
C65B C66B 1.399(6) . ?
C65B P6B 1.842(5) . ?
P5B C67B 1.821(6) . ?
P5B C73B 1.836(5) . ?
C67B C68B 1.370(7) . ?
C67B C72B 1.376(7) . ?
C68B C69B 1.357(9) . ?
C69B C70B 1.341(9) . ?
C70B C71B 1.383(8) . ?
C71B C72B 1.388(8) . ?
C73B C78B 1.364(6) . ?
C73B C74B 1.375(7) . ?
C74B C75B 1.370(7) . ?
C75B C76B 1.374(7) . ?
C76B C77B 1.370(7) . ?
C77B C78B 1.395(7) . ?
P6B C79B 1.813(5) . ?
P6B C85B 1.834(5) . ?
C79B C84B 1.381(7) . ?
C79B C80B 1.397(7) . ?
C80B C81B 1.382(8) . ?
C81B C82B 1.360(8) . ?
C82B C83B 1.382(8) . ?
C83B C84B 1.394(8) . ?
C85B C86B 1.374(6) . ?
C85B C90B 1.383(6) . ?
C86B C87B 1.370(7) . ?
C87B C88B 1.384(7) . ?
C88B C89B 1.361(7) . ?
C89B C90B 1.367(7) . ?
C91B C92B 1.388(5) . ?
C91B C96B 1.391(5) . ?
C92B C93B 1.395(5) . ?
C93B C94B 1.392(5) . ?
C93B P7B 1.837(4) . ?
C94B C95B 1.387(6) . ?
C95B C96B 1.395(5) . ?
C95B P8B 1.835(4) . ?
P7B C124 1.824(5) . ?
P7B C97B 1.833(5) . ?
C97B C123 1.376(7) . ?
C97B C98B 1.379(6) . ?
C98B C99B 1.384(6) . ?
C99B C121 1.357(7) . ?
C121 C122 1.368(8) . ?
C122 C123 1.392(8) . ?
C124 C129 1.381(6) . ?
C124 C125 1.409(6) . ?
C125 C126 1.394(7) . ?
C126 C127 1.364(6) . ?
C127 C128 1.383(7) . ?
C128 C129 1.384(6) . ?
P8B C136 1.834(5) . ?
P8B C130 1.843(5) . ?
C130 C135 1.370(6) . ?
C130 C131 1.402(6) . ?
C131 C132 1.387(6) . ?
C132 C133 1.353(6) . ?
C133 C134 1.371(6) . ?
C134 C135 1.388(6) . ?
C136 C141 1.375(7) . ?
C136 C137 1.403(6) . ?
C137 C138 1.382(8) . ?
C138 C139 1.356(8) . ?
C139 C140 1.360(7) . ?
C140 C141 1.389(7) . ?
O1S C2S 1.166(10) . ?
C2S C4S 1.452(11) . ?
C2S C3S 1.473(10) . ?
C5S C6S 1.333(15) . ?
C6S O7S 1.259(18) . ?
C6S C6S 1.64(3) 2_545 ?
C6S C5S 1.67(2) 2_545 ?
